data_4129913
loop_
_publ_author_name
'Jeon, Hae-Geun'
'Jung, Jin Young'
'Kang, Philjae'
'Choi, Moon-Gun'
'Jeong, Kyu-Sung'

_publ_section_title
;
 Folding-Generated Molecular Tubes Containing One-Dimensional Water
 Chains.
;
_journal_issue 1
_journal_name_full 'Journal of the American Chemical Society'
_journal_page_first 92
_journal_page_last 95
_journal_paper_doi 10.1021/jacs.5b11808
_journal_volume 138
_journal_year 2016
_chemical_formula_moiety 'C141 H128.2 N11 O2.6, 2.4(H2 O)'
_chemical_formula_sum 'C141 H133 N11 O5'
_chemical_formula_weight 2061.58
_space_group_crystal_system monoclinic
_space_group_IT_number 14
_space_group_name_Hall '-P 2ybc'
_space_group_name_H-M_alt 'P 1 21/c 1'
_atom_sites_solution_hydrogens mixed
_atom_sites_solution_primary direct
_audit_creation_date 2015-08-18
_audit_creation_method
;
Olex2 1.2
(compiled 2015.01.26 svn.r3150 for OlexSys, GUI svn.r4998)
;
_cell_angle_alpha 90
_cell_angle_beta 93.79(3)
_cell_angle_gamma 90
_cell_formula_units_Z 4
_cell_length_a 24.337(5)
_cell_length_b 10.843(2)
_cell_length_c 42.890(9)
_cell_measurement_reflns_used 198266
_cell_measurement_temperature 100
_cell_measurement_theta_max 33.868
_cell_measurement_theta_min 2.290
_cell_volume 11293(4)
_computing_molecular_graphics 'Olex2 (Dolomanov et al., 2009)'
_computing_publication_material 'Olex2 (Dolomanov et al., 2009)'
_computing_structure_refinement 'XL (Sheldrick, 2008)'
_computing_structure_solution 'XT (Sheldrick, 2015)'
_diffrn_ambient_temperature 100(2)
_diffrn_measured_fraction_theta_full 0.988
_diffrn_measured_fraction_theta_max 0.988
_diffrn_measurement_device_type 'CCD area detector'
_diffrn_measurement_method '\w scans'
_diffrn_radiation_type synchrotron
_diffrn_radiation_wavelength 0.70000
_diffrn_reflns_av_R_equivalents 0.0595
_diffrn_reflns_av_unetI/netI 0.0635
_diffrn_reflns_Laue_measured_fraction_full 0.988
_diffrn_reflns_Laue_measured_fraction_max 0.988
_diffrn_reflns_limit_h_max 31
_diffrn_reflns_limit_h_min -31
_diffrn_reflns_limit_k_max 13
_diffrn_reflns_limit_k_min -13
_diffrn_reflns_limit_l_max 54
_diffrn_reflns_limit_l_min -54
_diffrn_reflns_number 80089
_diffrn_reflns_point_group_measured_fraction_full 0.988
_diffrn_reflns_point_group_measured_fraction_max 0.988
_diffrn_reflns_theta_full 26.000
_diffrn_reflns_theta_max 27.000
_diffrn_reflns_theta_min 2.290
_diffrn_source 'Fixed gap multiple wiggler beamline'
_diffrn_standards_number 0
_exptl_absorpt_coefficient_mu 0.074
_exptl_absorpt_correction_T_max 0.992
_exptl_absorpt_correction_T_min 0.985
_exptl_absorpt_correction_type Multi-scans
_exptl_absorpt_process_details HKL3000
_exptl_crystal_colour 'clear light yellow'
_exptl_crystal_colour_lustre clear
_exptl_crystal_colour_modifier light
_exptl_crystal_colour_primary yellow
_exptl_crystal_density_diffrn 1.213
_exptl_crystal_density_method 'not measured'
_exptl_crystal_description block
_exptl_crystal_F_000 4384
_exptl_crystal_size_max 0.119
_exptl_crystal_size_mid 0.086
_exptl_crystal_size_min 0.062
_refine_diff_density_max 0.384
_refine_diff_density_min -0.314
_refine_diff_density_rms 0.060
_refine_ls_extinction_method none
_refine_ls_goodness_of_fit_ref 1.049
_refine_ls_hydrogen_treatment constr
_refine_ls_matrix_type full
_refine_ls_number_parameters 1832
_refine_ls_number_reflns 24338
_refine_ls_number_restraints 299
_refine_ls_restrained_S_all 1.053
_refine_ls_R_factor_all 0.1335
_refine_ls_R_factor_gt 0.0755
_refine_ls_shift/su_max 0.001
_refine_ls_shift/su_mean 0.000
_refine_ls_structure_factor_coef Fsqd
_refine_ls_weighting_details 'w=1/[\s^2^(Fo^2^)+(0.1489P)^2^] where P=(Fo^2^+2Fc^2^)/3'
_refine_ls_weighting_scheme calc
_refine_ls_wR_factor_gt 0.2122
_refine_ls_wR_factor_ref 0.2463
_reflns_Friedel_coverage 0.000
_reflns_number_gt 13246
_reflns_number_total 24338
_reflns_threshold_expression 'I > 2\s(I)'
_cod_data_source_file ja5b11808_si_001.cif
_cod_data_source_block Heptamer_6
_cod_database_code 4129913
_shelx_space_group_comment
;
The symmetry employed for this shelxl refinement is uniquely defined
by the following loop, which should always be used as a source of
symmetry information in preference to the above space-group names.
They are only intended as comments.
;
_olex2_refinement_description
;
1. Others
 Fixed Sof: O116(0.6) H116(0.6) C113(0.6) C114(0.6) C115(0.6) C117(0.6)
 H11A(0.6) H11B(0.6) H11C(0.6) C118(0.6) H11D(0.6) H11E(0.6) H11F(0.6)
 O216(0.3) H216(0.3) C213(0.3) C214(0.3) C215(0.3) C217(0.3) H21A(0.3)
 H21B(0.3) H21C(0.3) C218(0.3) H21D(0.3) H21E(0.3) H21F(0.3) O316(0.1)
 H316(0.1) C313(0.1) C314(0.1) C315(0.1) C317(0.1) H31A(0.1) H31B(0.1)
 H31C(0.1) C318(0.1) H31D(0.1) H31E(0.1) H31F(0.1) O157(0.675) H15M(0.675)
 H15N(0.675) O158(0.325) H15Q(0.325) H15R(0.325) O159(0.4) H15S(0.4) H15T(0.4)
 O155(0.6) H15U(0.6) H15V(0.6)
 Fixed Uiso: H3(0.061) H6(0.066) H23(0.095) H26(0.074) H43(0.058) H46(0.082)
 H63(0.079) H66(0.075) H9(0.074) H11(0.077) H14(0.078) H15(0.08) H18(0.07)
 H20(0.062) H29(0.056) H31(0.06) H34(0.096) H35(0.103) H38(0.084) H40(0.075)
 H49(0.094) H51(0.072) H54(0.069) H55(0.07) H58(0.068) H60(0.066) H69(0.082)
 H71(0.078) H74(0.08) H75(0.078) H78(0.088) H80(0.091) H84(0.073) H85(0.081)
 H86(0.078) H90(0.066) H91(0.073) H92(0.068) H96(0.06) H97(0.062) H98(0.066)
 H12A(0.166) H12B(0.166) H12C(0.166) H12D(0.154) H12E(0.154) H12F(0.154)
 H12G(0.147) H12H(0.147) H12I(0.147) H13A(0.135) H13B(0.135) H13C(0.135)
 H13D(0.146) H13E(0.146) H13F(0.146) H13G(0.141) H13H(0.141) H13I(0.141)
 H14A(0.137) H14B(0.137) H14C(0.137) H14D(0.15) H14E(0.15) H14F(0.15)
 H14G(0.112) H14H(0.112) H14I(0.112) H15A(0.103) H15B(0.103) H15C(0.103)
 H15D(0.099) H15E(0.099) H15F(0.099) H15G(0.111) H15H(0.111) H15I(0.111)
 H116(0.078) H120(0.078) H11A(0.099) H11B(0.099) H11C(0.099) H11D(0.108)
 H11E(0.108) H11F(0.108) H12J(0.081) H12K(0.081) H12L(0.081) H12M(0.081)
 H12N(0.081) H12O(0.081) H12P(0.147) H12Q(0.147) H12R(0.147) H12S(0.193)
 H12T(0.193) H12U(0.193) H13J(0.157) H13K(0.157) H13L(0.157) H13M(0.193)
 H13N(0.193) H13O(0.193) H13P(0.194) H13Q(0.194) H13R(0.194) H13S(0.24)
 H13T(0.24) H13U(0.24) H14J(0.095) H14K(0.095) H14L(0.095) H14M(0.087)
 H14N(0.087) H14O(0.087) H14P(0.096) H14Q(0.096) H14R(0.096) H14S(0.173)
 H14T(0.173) H14U(0.173) H14V(0.12) H14W(0.12) H14X(0.12) H15J(0.137)
 H15K(0.137) H15L(0.137) H216(0.095) H220(0.061) H21A(0.099) H21B(0.099)
 H21C(0.099) H21D(0.095) H21E(0.095) H21F(0.095) H22A(0.07) H22B(0.07)
 H22C(0.07) H22D(0.066) H22E(0.066) H22F(0.066) H22G(0.145) H22H(0.145)
 H22I(0.145) H22J(0.131) H22K(0.131) H22L(0.131) H23A(0.145) H23B(0.145)
 H23C(0.145) H23D(0.105) H23E(0.105) H23F(0.105) H23G(0.128) H23H(0.128)
 H23I(0.128) H23J(0.098) H23K(0.098) H23L(0.098) H24A(0.123) H24B(0.123)
 H24C(0.123) H24D(0.162) H24E(0.162) H24F(0.162) H24G(0.117) H24H(0.117)
 H24I(0.117) H24J(0.13) H24K(0.13) H24L(0.13) H24M(0.128) H24N(0.128)
 H24O(0.128) H25A(0.143) H25B(0.143) H25C(0.143) H316(0.059) H320(0.093)
 H31A(0.073) H31B(0.073) H31C(0.073) H31D(0.066) H31E(0.066) H31F(0.066)
 H32A(0.079) H32B(0.079) H32C(0.079) H32D(0.098) H32E(0.098) H32F(0.098)
 H15M(0.106) H15N(0.106) H15O(0.12) H15P(0.12) H15Q(0.143) H15R(0.143)
 H15S(0.121) H15T(0.121) H15U(0.085) H15V(0.085)
 Fixed X: H3(0.856) H6(0.7439) H23(0.794) H26(0.847) H43(0.6635) H46(0.7453)
 H63(0.7257) H66(0.6679) H9(0.5603) H11(0.6464) H14(0.7546) H15(0.8484)
 H18(0.9572) H20(1.0444) H29(0.9763) H31(1.0587) H34(1.0319) H35(0.9885)
 H38(0.9119) H40(0.7459) H49(0.8617) H51(0.7018) H54(0.5955) H55(0.526)
 H58(0.461) H60(0.4942) H69(0.5325) H71(0.4587) H74(0.4929) H75(0.5425)
 H78(0.6269) H80(0.789) H84(0.57) H85(0.502) H86(0.526) H90(0.8157) H91(0.7368)
 H92(0.6595) H96(0.9494) H97(1.0094) H98(0.9741) H12A(0.436) H12B(0.3737)
 H12C(0.4121) H12D(0.4463) H12E(0.3947) H12F(0.456) H12G(0.3815) H12H(0.3526)
 H12I(0.4002) H13A(0.379) H13B(0.3317) H13C(0.3784) H13D(0.415) H13E(0.3535)
 H13F(0.4007) H13G(0.3977) H13H(0.3533) H13I(0.4157) H14A(0.7998) H14B(0.8407)
 H14C(0.865) H14D(0.7885) H14E(0.7973) H14F(0.7548) H14G(0.9221) H14H(0.8952)
 H14I(0.8948) H15A(1.0369) H15B(1.1016) H15C(1.0766) H15D(1.0485) H15E(1.0833)
 H15F(1.0181) H15G(1.1189) H15H(1.1443) H15I(1.1082) H116(0.7496) H120(0.9486)
 H11A(0.7854) H11B(0.7406) H11C(0.7221) H11D(0.7722) H11E(0.7823) H11F(0.8165)
 H12J(0.8909) H12K(0.9265) H12L(0.9281) H12M(1.0329) H12N(1.0295) H12O(1.0591)
 H12P(0.6334) H12Q(0.6552) H12R(0.6306) H12S(0.7996) H12T(0.7571) H12U(0.7651)
 H13J(0.706) H13K(0.7382) H13L(0.7678) H13M(0.8677) H13N(0.8625) H13O(0.8754)
 H13P(0.726) H13Q(0.7718) H13R(0.7571) H13S(0.8156) H13T(0.8025) H13U(0.7535)
 H14J(1.0933) H14K(1.1488) H14L(1.1188) H14M(1.0567) H14N(1.1134) H14O(1.0561)
 H14P(1.1228) H14Q(1.1469) H14R(1.0906) H14S(0.4909) H14T(0.4665) H14U(0.4979)
 H14V(0.575) H14W(0.5136) H14X(0.5646) H15J(0.5684) H15K(0.5331) H15L(0.5974)
 H216(0.7739) H220(0.9327) H21A(0.771) H21B(0.7764) H21C(0.8131) H21D(0.7606)
 H21E(0.7129) H21F(0.698) H22A(1.0536) H22B(1.0302) H22C(1.0356) H22D(0.8978)
 H22E(0.95) H22F(0.9258) H22G(0.6656) H22H(0.6592) H22I(0.6235) H22J(0.7795)
 H22K(0.7425) H22L(0.7475) H23A(0.6634) H23B(0.6895) H23C(0.7284) H23D(0.8099)
 H23E(0.8479) H23F(0.8669) H23G(0.7388) H23H(0.7738) H23I(0.7319) H23J(0.8766)
 H23K(0.8575) H23L(0.8273) H24A(1.0488) H24B(1.0964) H24C(1.0375) H24D(1.1252)
 H24E(1.1671) H24F(1.1369) H24G(1.0555) H24H(1.1204) H24I(1.0969) H24J(0.5351)
 H24K(0.5043) H24L(0.5697) H24M(0.4936) H24N(0.4605) H24O(0.4877) H25A(0.581)
 H25B(0.5156) H25C(0.5417) H316(0.792) H320(0.8964) H31A(0.8278) H31B(0.7743)
 H31C(0.776) H31D(0.7746) H31E(0.7546) H31F(0.8172) H32A(1.0445) H32B(1.0079)
 H32C(1.0177) H32D(0.9196) H32E(0.9456) H32F(0.9846) H15M(0.7896) H15N(0.7337)
 H15O(0.7454) H15P(0.7807) H15Q(0.7834) H15R(0.8303) H15S(0.7427) H15T(0.7375)
 H15U(0.7661) H15V(0.7676)
 Fixed Y: H3(1.0175) H6(0.9483) H23(0.6802) H26(0.7063) H43(0.4929)
 H46(0.4424) H63(0.2919) H66(0.1796) H9(0.8495) H11(1.0101) H14(1.089)
 H15(1.1269) H18(1.1569) H20(1.139) H29(0.7619) H31(0.715) H34(0.6739)
 H35(0.6587) H38(0.6699) H40(0.6855) H49(0.3181) H51(0.2884) H54(0.3112)
 H55(0.3385) H58(0.4177) H60(0.5529) H69(0.0138) H71(0.1126) H74(0.2197)
 H75(0.2972) H78(0.3772) H80(0.4538) H84(0.6277) H85(0.6503) H86(0.7287)
 H90(0.7961) H91(0.7687) H92(0.6722) H96(0.4182) H97(0.4268) H98(0.4131) H12A(-
 0.1663) H12B(-0.1184) H12C(-0.0832) H12D(0.0602) H12E(-0.0301) H12F(-0.0823)
 H12G(0.1296) H12H(0.0943) H12I(0.1963) H13A(0.5464) H13B(0.4849) H13C(0.4004)
 H13D(0.6334) H13E(0.6243) H13F(0.6874) H13G(0.3123) H13H(0.4001) H13I(0.3995)
 H14A(0.8744) H14B(0.8534) H14C(0.8799) H14D(0.5497) H14E(0.6436) H14F(0.6764)
 H14G(0.6943) H14H(0.661) H14I(0.5617) H15A(1.1105) H15B(1.138) H15C(1.0247)
 H15D(1.3826) H15E(1.3515) H15F(1.3296) H15G(1.1079) H15H(1.2178) H15I(1.2481)
 H116(-0.1558) H120(1.2685) H11A(-0.0278) H11B(0.0803) H11C(-0.0603)
 H11D(0.0395) H11E(0.1346) H11F(0.0086) H12J(1.0806) H12K(0.9599) H12L(1.075)
 H12M(1.0704) H12N(0.9626) H12O(1.0902) H12P(0.5081) H12Q(0.4384) H12R(0.3609)
 H12S(0.4835) H12T(0.5503) H12U(0.6) H13J(0.2399) H13K(0.3217) H13L(0.284)
 H13M(0.3356) H13N(0.312) H13O(0.1994) H13P(0.2601) H13Q(0.283) H13R(0.39)
 H13S(0.0685) H13T(0.0485) H13U(0.078) H14J(0.5831) H14K(0.6621) H14L(0.6138)
 H14M(0.8926) H14N(0.8259) H14O(0.7557) H14P(0.8371) H14Q(0.8825) H14R(0.9393)
 H14S(0.961) H14T(0.883) H14U(0.8143) H14V(0.9309) H14W(0.9823) H14X(1.0583)
 H15J(0.7121) H15K(0.7645) H15L(0.7952) H216(-0.135) H220(0.8964) H21A(0.1519)
 H21B(0.1615) H21C(0.0643) H21D(-0.0545) H21E(0.0464) H21F(-0.0912)
 H22A(1.0705) H22B(0.9671) H22C(0.9387) H22D(1.129) H22E(1.215) H22F(1.2045)
 H22G(0.6421) H22H(0.601) H22I(0.5345) H22J(0.5002) H22K(0.5788) H22L(0.6199)
 H23A(0.3215) H23B(0.3962) H23C(0.317) H23D(0.4277) H23E(0.3292) H23F(0.3847)
 H23G(0.136) H23H(0.1822) H23I(0.2743) H23J(0.1707) H23K(0.1187) H23L(0.0732)
 H24A(0.8951) H24B(0.8246) H24C(0.7607) H24D(0.6842) H24E(0.7295) H24F(0.8283)
 H24G(0.5721) H24H(0.5885) H24I(0.5435) H24J(0.7296) H24K(0.752) H24L(0.7351)
 H24M(1.0395) H24N(0.931) H24O(0.9077) H25A(1.0094) H25B(0.993) H25C(1.0878)
 H316(-0.1327) H320(0.9749) H31A(0.1287) H31B(0.1503) H31C(0.2014) H31D(0.0517)
 H31E(-0.0871) H31F(-0.0493) H32A(1.0413) H32B(1) H32C(0.9064) H32D(1.2113)
 H32E(1.1439) H32F(1.2168) H15M(0.2744) H15N(0.2729) H15O(0.5685) H15P(0.4857)
 H15Q(0.9585) H15R(1.0007) H15S(0.6214) H15T(0.7229) H15U(0.7207) H15V(0.8444)
 Fixed Z: H3(0.6365) H6(0.6375) H23(0.5376) H26(0.5974) H43(0.6135)
 H46(0.5757) H63(0.6659) H66(0.6152) H9(0.6675) H11(0.7398) H14(0.7532)
 H15(0.7538) H18(0.7393) H20(0.6625) H29(0.6865) H31(0.6088) H34(0.5448)
 H35(0.4954) H38(0.4423) H40(0.4269) H49(0.4954) H51(0.4632) H54(0.4908)
 H55(0.5247) H58(0.576) H60(0.6629) H69(0.5395) H71(0.6173) H74(0.6767)
 H75(0.7203) H78(0.7659) H80(0.7664) H84(0.4915) H85(0.5277) H86(0.577)
 H90(0.7326) H91(0.761) H92(0.7369) H96(0.6931) H97(0.6529) H98(0.6011)
 H12A(0.5728) H12B(0.5692) H12C(0.5996) H12D(0.5148) H12E(0.517) H12F(0.5231)
 H12G(0.5866) H12H(0.5532) H12I(0.5558) H13A(0.5805) H13B(0.5995) H13C(0.5859)
 H13D(0.6589) H13E(0.6434) H13F(0.6246) H13G(0.6383) H13H(0.653) H13I(0.6673)
 H14A(0.3922) H14B(0.3649) H14C(0.3998) H14D(0.38) H14E(0.3519) H14F(0.3776)
 H14G(0.3961) H14H(0.3621) H14I(0.3897) H15A(0.7647) H15B(0.766) H15C(0.7458)
 H15D(0.7178) H15E(0.7498) H15F(0.7469) H15G(0.6988) H15H(0.7201) H15I(0.6884)
 H116(0.5734) H120(0.5573) H11A(0.5086) H11B(0.5049) H11C(0.4999) H11D(0.5888)
 H11E(0.5612) H11F(0.564) H12J(0.5458) H12K(0.5396) H12L(0.5164) H12M(0.5263)
 H12N(0.5516) H12O(0.5612) H12P(0.8088) H12Q(0.8401) H12R(0.8107) H12S(0.82)
 H12T(0.8413) H12U(0.8068) H13J(0.8173) H13K(0.8437) H13L(0.8128) H13M(0.4537)
 H13N(0.4168) H13O(0.4402) H13P(0.4201) H13Q(0.3957) H13R(0.4194) H13S(0.4632)
 H13T(0.4265) H13U(0.4486) H14J(0.6817) H14K(0.6812) H14L(0.6492) H14M(0.6994)
 H14N(0.7104) H14O(0.7133) H14P(0.6312) H14Q(0.6649) H14R(0.6497) H14S(0.6947)
 H14T(0.7223) H14U(0.6956) H14V(0.7721) H14W(0.7656) H14X(0.7538) H15J(0.7335)
 H15K(0.7607) H15L(0.7606) H216(0.5402) H220(0.5534) H21A(0.5538) H21B(0.5169)
 H21C(0.5371) H21D(0.4885) H21E(0.4832) H21F(0.4932) H22A(0.5554) H22B(0.5314)
 H22C(0.5681) H22D(0.5373) H22E(0.5325) H22F(0.5662) H22G(0.7956) H22H(0.831)
 H22I(0.8032) H22J(0.8146) H22K(0.8368) H22L(0.8012) H23A(0.8192) H23B(0.8487)
 H23C(0.8277) H23D(0.4241) H23E(0.4079) H23F(0.4415) H23G(0.4294) H23H(0.4013)
 H23I(0.4167) H23J(0.4624) H23K(0.4285) H23L(0.4584) H24A(0.6996) H24B(0.72)
 H24C(0.7132) H24D(0.6378) H24E(0.6658) H24F(0.6429) H24G(0.6969) H24H(0.7041)
 H24I(0.6703) H24J(0.7101) H24K(0.7414) H24L(0.7431) H24M(0.7059) H24N(0.7216)
 H24O(0.6891) H25A(0.7656) H25B(0.7652) H25C(0.7417) H316(0.5862) H320(0.541)
 H31A(0.5868) H31B(0.6058) H31C(0.5709) H31D(0.5253) H31E(0.5304) H31F(0.5395)
 H32A(0.5568) H32B(0.5262) H32C(0.5549) H32D(0.5504) H32E(0.5216) H32F(0.5468)
 H15M(0.628) H15N(0.6193) H15O(0.6408) H15P(0.6277) H15Q(0.5963) H15R(0.583)
 H15S(0.5892) H15T(0.5682) H15U(0.6055) H15V(0.5973)
;
_shelx_shelxl_version_number 2014/7
_olex2_submission_special_instructions 'No special instructions were received'

loop_
_space_group_symop_operation_xyz
'x, y, z'
'-x, y+1/2, -z+1/2'
'-x, -y, -z'
'x, -y-1/2, z-1/2'

loop_
_atom_site_label
_atom_site_type_symbol
_atom_site_fract_x
_atom_site_fract_y
_atom_site_fract_z
_atom_site_U_iso_or_equiv
_atom_site_adp_type
_atom_site_occupancy
_atom_site_site_symmetry_order
_atom_site_calc_flag
_atom_site_refinement_flags_posn
_atom_site_refinement_flags_adp
_atom_site_refinement_flags_occupancy
_atom_site_disorder_assembly
_atom_site_disorder_group
N3 N 0.86451(9) 1.03801(18) 0.65603(5) 0.0506(5) Uani 1 1 d . . . . .
H3 H 0.8560 1.0175 0.6365 0.061 Uiso 1 1 calc R . . . .
N6 N 0.73656(9) 0.9640(2) 0.65693(5) 0.0547(6) Uani 1 1 d . . . . .
H6 H 0.7439 0.9483 0.6375 0.066 Uiso 1 1 calc R . . . .
N23 N 0.82165(9) 0.6792(3) 0.52538(5) 0.0792(8) Uani 1 1 d . . . . .
H23 H 0.7940 0.6802 0.5376 0.095 Uiso 1 1 calc R . . . .
N26 N 0.88213(8) 0.7056(2) 0.59377(5) 0.0619(6) Uani 1 1 d . . . . .
H26 H 0.8470 0.7063 0.5974 0.074 Uiso 1 1 calc R . . . .
N43 N 0.63326(8) 0.47268(19) 0.60231(4) 0.0486(5) Uani 1 1 d . . . . .
H43 H 0.6635 0.4929 0.6135 0.058 Uiso 1 1 calc R . . . .
N46 N 0.72812(8) 0.4163(3) 0.55825(5) 0.0687(7) Uani 1 1 d . . . . .
H46 H 0.7453 0.4424 0.5757 0.082 Uiso 1 1 calc R . . . .
N63 N 0.70066(9) 0.2993(2) 0.67968(6) 0.0661(6) Uani 1 1 d . . . . .
H63 H 0.7257 0.2919 0.6659 0.079 Uiso 1 1 calc R . . . .
N66 N 0.63379(9) 0.1773(2) 0.62091(6) 0.0627(6) Uani 1 1 d . . . . .
H66 H 0.6679 0.1796 0.6152 0.075 Uiso 1 1 calc R . . . .
N82 N 0.64741(9) 0.7378(2) 0.54966(5) 0.0548(6) Uani 1 1 d . . . . .
N88 N 0.73923(8) 0.65308(19) 0.67897(4) 0.0486(5) Uani 1 1 d . . . . .
N94 N 0.85827(8) 0.3986(2) 0.63432(5) 0.0548(6) Uani 1 1 d . . . . .
C1 C 0.96488(11) 1.0905(2) 0.65347(6) 0.0493(6) Uani 1 1 d . . . . .
C2 C 0.91559(11) 1.0739(2) 0.66841(6) 0.0504(6) Uani 1 1 d . . . . .
C4 C 0.82880(11) 1.0400(2) 0.68000(6) 0.0539(7) Uani 1 1 d . . . . .
C5 C 0.77272(11) 1.0105(2) 0.68002(6) 0.0559(7) Uani 1 1 d . . . . .
C7 C 0.68632(12) 0.9465(2) 0.66989(6) 0.0555(7) Uani 1 1 d . . . . .
C8 C 0.63776(11) 0.8932(2) 0.65671(6) 0.0545(7) Uani 1 1 d . . . . .
C9 C 0.59371(12) 0.8855(3) 0.67589(6) 0.0614(7) Uani 1 1 d . . . . .
H9 H 0.5603 0.8495 0.6675 0.074 Uiso 1 1 calc R . . . .
C10 C 0.59599(12) 0.9280(3) 0.70681(7) 0.0629(8) Uani 1 1 d . . . . .
C11 C 0.64407(13) 0.9803(3) 0.71888(7) 0.0646(8) Uani 1 1 d . . . . .
H11 H 0.6464 1.0101 0.7398 0.077 Uiso 1 1 calc R . . . .
C12 C 0.68995(12) 0.9904(3) 0.70081(6) 0.0607(7) Uani 1 1 d . . . . .
C13 C 0.74562(12) 1.0307(2) 0.70778(6) 0.0592(7) Uani 1 1 d . . . . .
C14 C 0.77378(13) 1.0751(3) 0.73498(7) 0.0652(8) Uani 1 1 d . . . . .
H14 H 0.7546 1.0890 0.7532 0.078 Uiso 1 1 calc R . . . .
C15 C 0.82898(13) 1.0984(3) 0.73525(7) 0.0666(8) Uani 1 1 d . . . . .
H15 H 0.8484 1.1269 0.7538 0.080 Uiso 1 1 calc R . . . .
C16 C 0.85716(12) 1.0797(2) 0.70759(6) 0.0584(7) Uani 1 1 d . . . . .
C17 C 0.91294(11) 1.1000(2) 0.70021(6) 0.0520(6) Uani 1 1 d . . . . .
C18 C 0.95954(12) 1.1391(2) 0.71771(6) 0.0587(7) Uani 1 1 d . . . . .
H18 H 0.9572 1.1569 0.7393 0.070 Uiso 1 1 calc R . . . .
C19 C 1.01015(11) 1.1528(2) 0.70416(6) 0.0533(6) Uani 1 1 d . . . . .
C20 C 1.01066(11) 1.1287(2) 0.67208(6) 0.0515(6) Uani 1 1 d . . . . .
H20 H 1.0444 1.1390 0.6625 0.062 Uiso 1 1 calc R . . . .
C21 C 0.76998(11) 0.6762(3) 0.47308(6) 0.0651(8) Uani 1 1 d . . . . .
C22 C 0.81739(11) 0.6762(3) 0.49328(6) 0.0712(9) Uani 1 1 d . . . . .
C24 C 0.87699(11) 0.6805(4) 0.53524(6) 0.0810(11) Uani 1 1 d . . . . .
C25 C 0.90336(11) 0.6918(3) 0.56487(6) 0.0724(9) Uani 1 1 d . . . . .
C27 C 0.92537(10) 0.7180(2) 0.61584(6) 0.0491(6) Uani 1 1 d . . . . .
C28 C 0.92473(10) 0.7327(2) 0.64795(5) 0.0451(6) Uani 1 1 d . . . . .
C29 C 0.97574(10) 0.7477(2) 0.66464(6) 0.0467(6) Uani 1 1 d . . . . .
H29 H 0.9763 0.7619 0.6865 0.056 Uiso 1 1 calc R . . . .
C30 C 1.02614(10) 0.7427(2) 0.65052(5) 0.0455(6) Uani 1 1 d . . . . .
C31 C 1.02509(10) 0.7215(2) 0.61873(6) 0.0502(6) Uani 1 1 d . . . . .
H31 H 1.0587 0.7150 0.6088 0.060 Uiso 1 1 calc R . . . .
C32 C 0.97566(10) 0.7097(3) 0.60118(6) 0.0547(7) Uani 1 1 d . . . . .
C33 C 0.96138(11) 0.6919(3) 0.56844(6) 0.0702(9) Uani 1 1 d . . . . .
C34 C 0.99288(11) 0.6773(4) 0.54213(6) 0.0801(10) Uani 1 1 d . . . . .
H34 H 1.0319 0.6739 0.5448 0.096 Uiso 1 1 calc R . . . .
C35 C 0.96727(11) 0.6681(4) 0.51310(7) 0.0854(11) Uani 1 1 d . . . . .
H35 H 0.9885 0.6587 0.4954 0.103 Uiso 1 1 calc R . . . .
C36 C 0.90896(11) 0.6724(4) 0.50904(6) 0.0813(10) Uani 1 1 d . . . . .
C37 C 0.87023(11) 0.6705(4) 0.48212(6) 0.0758(10) Uani 1 1 d . . . . .
C38 C 0.87617(11) 0.6735(3) 0.45001(6) 0.0701(9) Uani 1 1 d . . . . .
H38 H 0.9119 0.6699 0.4423 0.084 Uiso 1 1 calc R . . . .
C39 C 0.82986(11) 0.6817(3) 0.42917(6) 0.0622(7) Uani 1 1 d . . . . .
C40 C 0.77744(11) 0.6817(3) 0.44115(6) 0.0622(8) Uani 1 1 d . . . . .
H40 H 0.7459 0.6855 0.4269 0.075 Uiso 1 1 calc R . . . .
C41 C 0.56332(10) 0.5220(2) 0.64026(6) 0.0485(6) Uani 1 1 d . . . . .
C42 C 0.58026(10) 0.4800(2) 0.61178(6) 0.0491(6) Uani 1 1 d . . . . .
C44 C 0.63031(10) 0.4281(2) 0.57216(5) 0.0490(6) Uani 1 1 d . . . . .
C45 C 0.67198(10) 0.4054(3) 0.55249(6) 0.0547(7) Uani 1 1 d . . . . .
C47 C 0.75251(11) 0.3791(3) 0.53181(6) 0.0691(9) Uani 1 1 d . . . . .
C48 C 0.80900(11) 0.3662(4) 0.52782(7) 0.0783(10) Uani 1 1 d . . . . .
C49 C 0.82375(12) 0.3258(4) 0.49894(7) 0.0782(10) Uani 1 1 d . . . . .
H49 H 0.8617 0.3181 0.4954 0.094 Uiso 1 1 calc R . . . .
C50 C 0.78424(11) 0.2956(3) 0.47461(6) 0.0675(8) Uani 1 1 d . . . . .
C51 C 0.72866(11) 0.3077(3) 0.47953(6) 0.0603(7) Uani 1 1 d . . . . .
H51 H 0.7018 0.2884 0.4632 0.072 Uiso 1 1 calc R . . . .
C52 C 0.71201(11) 0.3481(3) 0.50847(6) 0.0612(7) Uani 1 1 d . . . . .
C53 C 0.65929(10) 0.3632(3) 0.52192(6) 0.0540(7) Uani 1 1 d . . . . .
C54 C 0.60414(10) 0.3395(3) 0.51149(6) 0.0572(7) Uani 1 1 d . . . . .
H54 H 0.5955 0.3112 0.4908 0.069 Uiso 1 1 calc R . . . .
C55 C 0.56302(11) 0.3576(3) 0.53144(6) 0.0584(7) Uani 1 1 d . . . . .
H55 H 0.5260 0.3385 0.5247 0.070 Uiso 1 1 calc R . . . .
C56 C 0.57530(10) 0.4042(2) 0.56176(6) 0.0509(6) Uani 1 1 d . . . . .
C57 C 0.54268(10) 0.4390(2) 0.58754(6) 0.0513(6) Uani 1 1 d . . . . .
C58 C 0.48680(10) 0.4446(3) 0.59217(6) 0.0569(7) Uani 1 1 d . . . . .
H58 H 0.4610 0.4177 0.5760 0.068 Uiso 1 1 calc R . . . .
C59 C 0.46789(10) 0.4888(3) 0.61985(6) 0.0570(7) Uani 1 1 d . . . . .
C60 C 0.50691(10) 0.5250(2) 0.64363(6) 0.0551(7) Uani 1 1 d . . . . .
H60 H 0.4942 0.5529 0.6629 0.066 Uiso 1 1 calc R . . . .
C61 C 0.75831(12) 0.3870(3) 0.72455(7) 0.0638(8) Uani 1 1 d . . . . .
C62 C 0.70968(12) 0.3439(3) 0.70964(7) 0.0630(7) Uani 1 1 d . . . . .
C64 C 0.64503(11) 0.2678(3) 0.67470(7) 0.0606(7) Uani 1 1 d . . . . .
C65 C 0.61648(11) 0.2175(3) 0.64947(7) 0.0592(7) Uani 1 1 d . . . . .
C67 C 0.58849(12) 0.1330(3) 0.60281(7) 0.0610(7) Uani 1 1 d . . . . .
C68 C 0.58678(12) 0.0813(3) 0.57339(8) 0.0671(8) Uani 1 1 d D . . . .
C69 C 0.53486(12) 0.0467(3) 0.56003(8) 0.0687(8) Uani 1 1 d . . . . .
H69 H 0.5325 0.0138 0.5395 0.082 Uiso 1 1 calc R . . . .
C70 C 0.48658(12) 0.0587(3) 0.57564(8) 0.0672(8) Uani 1 1 d . . . . .
C71 C 0.49080(12) 0.1064(3) 0.60597(7) 0.0648(8) Uani 1 1 d . . . . .
H71 H 0.4587 0.1126 0.6173 0.078 Uiso 1 1 calc R . . . .
C72 C 0.54143(12) 0.1450(3) 0.61992(7) 0.0630(7) Uani 1 1 d . . . . .
C73 C 0.55933(11) 0.1988(3) 0.64974(7) 0.0623(7) Uani 1 1 d . . . . .
C74 C 0.53160(12) 0.2305(3) 0.67652(7) 0.0664(8) Uani 1 1 d . . . . .
H74 H 0.4929 0.2197 0.6767 0.080 Uiso 1 1 calc R . . . .
C75 C 0.56087(12) 0.2768(3) 0.70216(7) 0.0654(8) Uani 1 1 d . . . . .
H75 H 0.5425 0.2972 0.7203 0.078 Uiso 1 1 calc R . . . .
C76 C 0.61793(12) 0.2944(3) 0.70186(7) 0.0629(7) Uani 1 1 d . . . . .
C77 C 0.65959(12) 0.3410(3) 0.72457(7) 0.0653(8) Uani 1 1 d . . . . .
C78 C 0.66015(13) 0.3795(3) 0.75552(7) 0.0733(9) Uani 1 1 d . . . . .
H78 H 0.6269 0.3772 0.7659 0.088 Uiso 1 1 calc R . . . .
C79 C 0.70740(14) 0.4207(4) 0.77149(7) 0.0823(10) Uani 1 1 d . . . . .
C80 C 0.75625(12) 0.4245(3) 0.75558(7) 0.0758(9) Uani 1 1 d . . . . .
H80 H 0.7890 0.4538 0.7664 0.091 Uiso 1 1 calc R . . . .
C81 C 0.60788(11) 0.7513(2) 0.57018(6) 0.0544(7) Uani 1 1 d . . . . .
C83 C 0.63287(11) 0.6918(2) 0.52108(6) 0.0543(7) Uani 1 1 d . . . . .
C84 C 0.57919(11) 0.6589(3) 0.51190(7) 0.0611(7) Uani 1 1 d . . . . .
H84 H 0.5700 0.6277 0.4915 0.073 Uiso 1 1 calc R . . . .
C85 C 0.53910(12) 0.6729(3) 0.53332(7) 0.0675(8) Uani 1 1 d . . . . .
H85 H 0.5020 0.6503 0.5277 0.081 Uiso 1 1 calc R . . . .
C86 C 0.55312(11) 0.7188(3) 0.56230(7) 0.0647(8) Uani 1 1 d . . . . .
H86 H 0.5260 0.7287 0.5770 0.078 Uiso 1 1 calc R . . . .
C87 C 0.69354(10) 0.6436(2) 0.69513(6) 0.0491(6) Uani 1 1 d . . . . .
C89 C 0.78368(10) 0.7084(2) 0.69351(6) 0.0499(6) Uani 1 1 d . . . . .
C90 C 0.78416(11) 0.7549(2) 0.72350(6) 0.0551(7) Uani 1 1 d . . . . .
H90 H 0.8157 0.7961 0.7326 0.066 Uiso 1 1 calc R . . . .
C91 C 0.73723(12) 0.7401(3) 0.74008(6) 0.0610(7) Uani 1 1 d . . . . .
H91 H 0.7368 0.7687 0.7610 0.073 Uiso 1 1 calc R . . . .
C92 C 0.69176(11) 0.6837(3) 0.72588(6) 0.0565(7) Uani 1 1 d . . . . .
H92 H 0.6595 0.6722 0.7369 0.068 Uiso 1 1 calc R . . . .
C93 C 0.89392(10) 0.4020(3) 0.61167(6) 0.0582(7) Uani 1 1 d . . . . .
C95 C 0.87950(10) 0.4044(2) 0.66426(6) 0.0501(6) Uani 1 1 d . . . . .
C96 C 0.93560(10) 0.4144(2) 0.67188(6) 0.0500(6) Uani 1 1 d . . . . .
H96 H 0.9494 0.4182 0.6931 0.060 Uiso 1 1 calc R . . . .
C97 C 0.97091(10) 0.4188(2) 0.64819(6) 0.0519(6) Uani 1 1 d . . . . .
H97 H 1.0094 0.4268 0.6529 0.062 Uiso 1 1 calc R . . . .
C98 C 0.95021(10) 0.4116(2) 0.61768(6) 0.0551(7) Uani 1 1 d . . . . .
H98 H 0.9741 0.4131 0.6011 0.066 Uiso 1 1 calc R . . . .
C99 C 0.96711(10) 1.0742(3) 0.59263(7) 0.0568(7) Uani 1 1 d . . . . .
C100 C 0.96647(10) 1.0765(2) 0.62030(6) 0.0499(6) Uani 1 1 d . . . . .
C101 C 0.63238(11) 0.8449(3) 0.62594(7) 0.0569(7) Uani 1 1 d . . . . .
C102 C 0.62396(11) 0.8003(3) 0.60021(7) 0.0592(7) Uani 1 1 d . . . . .
C103 C 0.67742(11) 0.6794(3) 0.50093(6) 0.0571(7) Uani 1 1 d . . . . .
C104 C 0.71732(11) 0.6775(3) 0.48614(6) 0.0590(7) Uani 1 1 d . . . . .
C105 C 0.87458(10) 0.7280(2) 0.66343(5) 0.0461(6) Uani 1 1 d . . . . .
C106 C 0.83255(10) 0.7178(2) 0.67615(6) 0.0498(6) Uani 1 1 d . . . . .
C107 C 0.64570(11) 0.5944(2) 0.67846(6) 0.0498(6) Uani 1 1 d . . . . .
C108 C 0.60531(10) 0.5621(2) 0.66297(6) 0.0488(6) Uani 1 1 d . . . . .
C109 C 0.84603(11) 0.3842(4) 0.55497(7) 0.0833(11) Uani 1 1 d . . . . .
C110 C 0.86871(11) 0.3947(3) 0.58033(7) 0.0747(9) Uani 1 1 d . . . . .
C111 C 0.83991(11) 0.3987(2) 0.68769(6) 0.0549(6) Uani 1 1 d . . . . .
C112 C 0.80574(11) 0.3943(3) 0.70652(7) 0.0599(7) Uani 1 1 d . . . . .
C123 C 0.43029(12) 0.0188(3) 0.56066(8) 0.0724(8) Uani 1 1 d . . . . .
C124 C 0.41130(15) -0.0978(4) 0.57706(12) 0.1104(14) Uani 1 1 d . . . . .
H12A H 0.4360 -0.1663 0.5728 0.166 Uiso 1 1 calc GR . . . .
H12B H 0.3737 -0.1184 0.5692 0.166 Uiso 1 1 calc GR . . . .
H12C H 0.4121 -0.0832 0.5996 0.166 Uiso 1 1 calc GR . . . .
C125 C 0.43199(16) -0.0111(4) 0.52574(9) 0.1030(13) Uani 1 1 d . . . . .
H12D H 0.4463 0.0602 0.5148 0.154 Uiso 1 1 calc GR . . . .
H12E H 0.3947 -0.0301 0.5170 0.154 Uiso 1 1 calc GR . . . .
H12F H 0.4560 -0.0823 0.5231 0.154 Uiso 1 1 calc GR . . . .
C126 C 0.38736(15) 0.1186(4) 0.56440(9) 0.0979(12) Uani 1 1 d . . . . .
H12G H 0.3815 0.1296 0.5866 0.147 Uiso 1 1 calc GR . . . .
H12H H 0.3526 0.0943 0.5532 0.147 Uiso 1 1 calc GR . . . .
H12I H 0.4002 0.1963 0.5558 0.147 Uiso 1 1 calc GR . . . .
C135 C 0.40601(11) 0.4967(3) 0.62522(7) 0.0658(8) Uani 1 1 d . . . . .
C136 C 0.37067(12) 0.4807(4) 0.59512(8) 0.0900(11) Uani 1 1 d . . . . .
H13A H 0.3790 0.5464 0.5805 0.135 Uiso 1 1 calc GR . . . .
H13B H 0.3317 0.4849 0.5995 0.135 Uiso 1 1 calc GR . . . .
H13C H 0.3784 0.4004 0.5859 0.135 Uiso 1 1 calc GR . . . .
C137 C 0.39258(13) 0.6217(4) 0.63932(10) 0.0974(12) Uani 1 1 d . . . . .
H13D H 0.4150 0.6334 0.6589 0.146 Uiso 1 1 calc GR . . . .
H13E H 0.3535 0.6243 0.6434 0.146 Uiso 1 1 calc GR . . . .
H13F H 0.4007 0.6874 0.6246 0.146 Uiso 1 1 calc GR . . . .
C138 C 0.39187(14) 0.3926(4) 0.64808(9) 0.0943(12) Uani 1 1 d . . . . .
H13G H 0.3977 0.3123 0.6383 0.141 Uiso 1 1 calc GR . . . .
H13H H 0.3533 0.4001 0.6530 0.141 Uiso 1 1 calc GR . . . .
H13I H 0.4157 0.3995 0.6673 0.141 Uiso 1 1 calc GR . . . .
C143 C 0.83597(11) 0.7004(3) 0.39388(6) 0.0642(8) Uani 1 1 d . . . . .
C144 C 0.83532(17) 0.8396(3) 0.38707(7) 0.0913(11) Uani 1 1 d . . . . .
H14A H 0.7998 0.8744 0.3922 0.137 Uiso 1 1 calc GR . . . .
H14B H 0.8407 0.8534 0.3649 0.137 Uiso 1 1 calc GR . . . .
H14C H 0.8650 0.8799 0.3998 0.137 Uiso 1 1 calc GR . . . .
C145 C 0.79007(15) 0.6369(4) 0.37408(7) 0.1002(13) Uani 1 1 d . . . . .
H14D H 0.7885 0.5497 0.3800 0.150 Uiso 1 1 calc GR . . . .
H14E H 0.7973 0.6436 0.3519 0.150 Uiso 1 1 calc GR . . . .
H14F H 0.7548 0.6764 0.3776 0.150 Uiso 1 1 calc GR . . . .
C146 C 0.89221(13) 0.6497(3) 0.38458(6) 0.0746(9) Uani 1 1 d . . . . .
H14G H 0.9221 0.6943 0.3961 0.112 Uiso 1 1 calc GR . . . .
H14H H 0.8952 0.6610 0.3621 0.112 Uiso 1 1 calc GR . . . .
H14I H 0.8948 0.5617 0.3897 0.112 Uiso 1 1 calc GR . . . .
C151 C 1.06106(12) 1.1941(3) 0.72420(6) 0.0575(7) Uani 1 1 d . . . . .
C152 C 1.06981(13) 1.1091(3) 0.75274(6) 0.0687(8) Uani 1 1 d . . . . .
H15A H 1.0369 1.1105 0.7647 0.103 Uiso 1 1 calc GR . . . .
H15B H 1.1016 1.1380 0.7660 0.103 Uiso 1 1 calc GR . . . .
H15C H 1.0766 1.0247 0.7458 0.103 Uiso 1 1 calc GR . . . .
C153 C 1.05191(12) 1.3265(3) 0.73573(7) 0.0660(8) Uani 1 1 d . . . . .
H15D H 1.0485 1.3826 0.7178 0.099 Uiso 1 1 calc GR . . . .
H15E H 1.0833 1.3515 0.7498 0.099 Uiso 1 1 calc GR . . . .
H15F H 1.0181 1.3296 0.7469 0.099 Uiso 1 1 calc GR . . . .
C154 C 1.11268(12) 1.1918(3) 0.70628(7) 0.0740(9) Uani 1 1 d . . . . .
H15G H 1.1189 1.1079 0.6988 0.111 Uiso 1 1 calc GR . . . .
H15H H 1.1443 1.2178 0.7201 0.111 Uiso 1 1 calc GR . . . .
H15I H 1.1082 1.2481 0.6884 0.111 Uiso 1 1 calc GR . . . .
O116 O 0.73891(16) -0.1472(3) 0.55453(8) 0.0517(9) Uani 0.6 1 d . U P A 1
H116 H 0.7496 -0.1558 0.5734 0.078 Uiso 0.6 1 calc GR U P A 1
O120 O 0.97750(13) 1.2337(3) 0.55219(7) 0.0523(8) Uani 0.592(3) 1 d . U P B 1
H120 H 0.9486 1.2685 0.5573 0.078 Uiso 0.592(3) 1 calc GR . P B 1
C113 C 0.6388(4) 0.0571(19) 0.5610(3) 0.054(3) Uani 0.6 1 d D U P A 1
C114 C 0.6826(2) 0.0300(6) 0.55389(14) 0.0541(13) Uani 0.6 1 d D U P A 1
C115 C 0.7374(2) -0.0152(6) 0.54659(15) 0.0566(13) Uani 0.6 1 d D U P A 1
C117 C 0.7472(3) -0.0048(5) 0.51189(15) 0.0663(13) Uani 0.6 1 d . U P A 1
H11A H 0.7854 -0.0278 0.5086 0.099 Uiso 0.6 1 calc GR U P A 1
H11B H 0.7406 0.0803 0.5049 0.099 Uiso 0.6 1 calc GR U P A 1
H11C H 0.7221 -0.0603 0.4999 0.099 Uiso 0.6 1 calc GR U P A 1
C118 C 0.7808(2) 0.0472(6) 0.56687(15) 0.0717(13) Uani 0.6 1 d . U P A 1
H11D H 0.7722 0.0395 0.5888 0.108 Uiso 0.6 1 calc GR U P A 1
H11E H 0.7823 0.1346 0.5612 0.108 Uiso 0.6 1 calc GR U P A 1
H11F H 0.8165 0.0086 0.5640 0.108 Uiso 0.6 1 calc GR U P A 1
C119 C 0.9739(3) 1.1040(6) 0.55805(16) 0.0461(14) Uani 0.592(3) 1 d . U P B 1
C121 C 0.92553(19) 1.0500(5) 0.53818(10) 0.0541(11) Uani 0.592(3) 1 d . U P B 1
H12J H 0.8909 1.0806 0.5458 0.081 Uiso 0.592(3) 1 calc GR . P B 1
H12K H 0.9265 0.9599 0.5396 0.081 Uiso 0.592(3) 1 calc GR . P B 1
H12L H 0.9281 1.0750 0.5164 0.081 Uiso 0.592(3) 1 calc GR . P B 1
C122 C 1.0288(3) 1.0521(6) 0.54844(18) 0.0539(15) Uani 0.592(3) 1 d . U P B 1
H12M H 1.0329 1.0704 0.5263 0.081 Uiso 0.592(3) 1 calc GR . P B 1
H12N H 1.0295 0.9626 0.5516 0.081 Uiso 0.592(3) 1 calc GR . P B 1
H12O H 1.0591 1.0902 0.5612 0.081 Uiso 0.592(3) 1 calc GR . P B 1
C127 C 0.7105(6) 0.4253(14) 0.8048(4) 0.082(4) Uani 0.396(7) 1 d . U P C 1
C128 C 0.6520(4) 0.4340(12) 0.81726(19) 0.098(3) Uani 0.396(7) 1 d . U P C 1
H12P H 0.6334 0.5081 0.8088 0.147 Uiso 0.396(7) 1 calc GR . P C 1
H12Q H 0.6552 0.4384 0.8401 0.147 Uiso 0.396(7) 1 calc GR . P C 1
H12R H 0.6306 0.3609 0.8107 0.147 Uiso 0.396(7) 1 calc GR . P C 1
C129 C 0.7641(6) 0.526(2) 0.8199(5) 0.129(5) Uani 0.396(7) 1 d . U P C 1
H12S H 0.7996 0.4835 0.8200 0.193 Uiso 0.396(7) 1 calc GR . P C 1
H12T H 0.7571 0.5503 0.8413 0.193 Uiso 0.396(7) 1 calc GR . P C 1
H12U H 0.7651 0.6000 0.8068 0.193 Uiso 0.396(7) 1 calc GR . P C 1
C130 C 0.7326(5) 0.3069(12) 0.8211(2) 0.104(3) Uani 0.396(7) 1 d . U P C 1
H13J H 0.7060 0.2399 0.8173 0.157 Uiso 0.396(7) 1 calc GR . P C 1
H13K H 0.7382 0.3217 0.8437 0.157 Uiso 0.396(7) 1 calc GR . P C 1
H13L H 0.7678 0.2840 0.8128 0.157 Uiso 0.396(7) 1 calc GR . P C 1
C131 C 0.8014(19) 0.257(4) 0.4385(9) 0.122(8) Uani 0.270(8) 1 d . U P D 1
C132 C 0.8553(7) 0.277(3) 0.4372(4) 0.128(7) Uani 0.270(8) 1 d . U P D 1
H13M H 0.8677 0.3356 0.4537 0.193 Uiso 0.270(8) 1 calc GR . P D 1
H13N H 0.8625 0.3120 0.4168 0.193 Uiso 0.270(8) 1 calc GR . P D 1
H13O H 0.8754 0.1994 0.4402 0.193 Uiso 0.270(8) 1 calc GR . P D 1
C133 C 0.7611(8) 0.301(3) 0.4168(5) 0.129(7) Uani 0.270(8) 1 d . U P D 1
H13P H 0.7260 0.2601 0.4201 0.194 Uiso 0.270(8) 1 calc GR . P D 1
H13Q H 0.7718 0.2830 0.3957 0.194 Uiso 0.270(8) 1 calc GR . P D 1
H13R H 0.7571 0.3900 0.4194 0.194 Uiso 0.270(8) 1 calc GR . P D 1
C134 C 0.7922(8) 0.094(2) 0.4449(5) 0.160(8) Uani 0.270(8) 1 d . U P D 1
H13S H 0.8156 0.0685 0.4632 0.240 Uiso 0.270(8) 1 calc GR . P D 1
H13T H 0.8025 0.0485 0.4265 0.240 Uiso 0.270(8) 1 calc GR . P D 1
H13U H 0.7535 0.0780 0.4486 0.240 Uiso 0.270(8) 1 calc GR . P D 1
C139 C 1.0800(5) 0.7606(10) 0.6676(2) 0.052(2) Uani 0.810(8) 1 d . U P E 1
C140 C 1.11305(16) 0.6450(4) 0.67013(10) 0.0631(12) Uani 0.810(8) 1 d . U P E 1
H14J H 1.0933 0.5831 0.6817 0.095 Uiso 0.810(8) 1 calc GR . P E 1
H14K H 1.1488 0.6621 0.6812 0.095 Uiso 0.810(8) 1 calc GR . P E 1
H14L H 1.1188 0.6138 0.6492 0.095 Uiso 0.810(8) 1 calc GR . P E 1
C141 C 1.0762(3) 0.8135(7) 0.70064(17) 0.0580(16) Uani 0.810(8) 1 d . U P E 1
H14M H 1.0567 0.8926 0.6994 0.087 Uiso 0.810(8) 1 calc GR . P E 1
H14N H 1.1134 0.8259 0.7104 0.087 Uiso 0.810(8) 1 calc GR . P E 1
H14O H 1.0561 0.7557 0.7133 0.087 Uiso 0.810(8) 1 calc GR . P E 1
C142 C 1.11317(18) 0.8646(4) 0.65188(8) 0.0641(12) Uani 0.810(8) 1 d . U P E 1
H14P H 1.1228 0.8371 0.6312 0.096 Uiso 0.810(8) 1 calc GR . P E 1
H14Q H 1.1469 0.8825 0.6649 0.096 Uiso 0.810(8) 1 calc GR . P E 1
H14R H 1.0906 0.9393 0.6497 0.096 Uiso 0.810(8) 1 calc GR . P E 1
C147 C 0.5496(10) 0.9029(14) 0.7273(5) 0.085(4) Uani 0.535(17) 1 d . U P F 1
C148 C 0.4968(5) 0.8891(16) 0.7084(3) 0.115(3) Uani 0.535(17) 1 d . U P F 1
H14S H 0.4909 0.9610 0.6947 0.173 Uiso 0.535(17) 1 calc GR U P F 1
H14T H 0.4665 0.8830 0.7223 0.173 Uiso 0.535(17) 1 calc GR U P F 1
H14U H 0.4979 0.8143 0.6956 0.173 Uiso 0.535(17) 1 calc GR U P F 1
C149 C 0.5500(7) 0.9756(10) 0.7572(4) 0.080(3) Uani 0.465(17) 1 d . U P F 2
H14V H 0.5750 0.9309 0.7721 0.120 Uiso 0.465(17) 1 calc GR U P F 2
H14W H 0.5136 0.9823 0.7656 0.120 Uiso 0.465(17) 1 calc GR U P F 2
H14X H 0.5646 1.0583 0.7538 0.120 Uiso 0.465(17) 1 calc GR U P F 2
C150 C 0.5634(5) 0.7820(8) 0.7475(3) 0.092(3) Uani 0.535(17) 1 d . U P F 1
H15J H 0.5684 0.7121 0.7335 0.137 Uiso 0.535(17) 1 calc GR U P F 1
H15K H 0.5331 0.7645 0.7607 0.137 Uiso 0.535(17) 1 calc GR U P F 1
H15L H 0.5974 0.7952 0.7606 0.137 Uiso 0.535(17) 1 calc GR U P F 1
O216 O 0.7494(4) -0.0952(10) 0.5487(2) 0.0636(18) Uani 0.3 1 d . U P A 2
H216 H 0.7739 -0.1350 0.5402 0.095 Uiso 0.3 1 calc GR U P A 2
O220 O 0.9328(6) 0.9589(14) 0.5418(3) 0.041(3) Uani 0.141(3) 1 d . U P B 2
H220 H 0.9327 0.8964 0.5534 0.061 Uiso 0.141(3) 1 calc GR . P B 2
C213 C 0.6336(8) 0.066(4) 0.5518(6) 0.055(5) Uani 0.3 1 d D U P A 2
C214 C 0.6790(4) 0.0514(12) 0.5412(3) 0.060(2) Uani 0.3 1 d D U P A 2
C215 C 0.7332(4) 0.0109(11) 0.5295(4) 0.060(2) Uani 0.3 1 d D U P A 2
C217 C 0.7771(4) 0.1052(9) 0.5348(2) 0.0657(19) Uani 0.3 1 d . U P A 2
H21A H 0.7710 0.1519 0.5538 0.099 Uiso 0.3 1 calc GR U P A 2
H21B H 0.7764 0.1615 0.5169 0.099 Uiso 0.3 1 calc GR U P A 2
H21C H 0.8131 0.0643 0.5371 0.099 Uiso 0.3 1 calc GR U P A 2
C218 C 0.7255(4) -0.0253(10) 0.4956(3) 0.063(2) Uani 0.3 1 d . U P A 2
H21D H 0.7606 -0.0545 0.4885 0.095 Uiso 0.3 1 calc GR U P A 2
H21E H 0.7129 0.0464 0.4832 0.095 Uiso 0.3 1 calc GR U P A 2
H21F H 0.6980 -0.0912 0.4932 0.095 Uiso 0.3 1 calc GR U P A 2
C219 C 0.9720(14) 1.048(4) 0.5552(7) 0.039(5) Uani 0.141(3) 1 d . U P B 2
C221 C 1.0273(13) 1.002(4) 0.5523(11) 0.047(6) Uani 0.141(3) 1 d . U P B 2
H22A H 1.0536 1.0705 0.5554 0.070 Uiso 0.141(3) 1 calc GR . P B 2
H22B H 1.0302 0.9671 0.5314 0.070 Uiso 0.141(3) 1 calc GR . P B 2
H22C H 1.0356 0.9387 0.5681 0.070 Uiso 0.141(3) 1 calc GR . P B 2
C222 C 0.9327(9) 1.160(2) 0.5471(6) 0.044(5) Uani 0.141(3) 1 d . U P B 2
H22D H 0.8978 1.1290 0.5373 0.066 Uiso 0.141(3) 1 calc GR . P B 2
H22E H 0.9500 1.2150 0.5325 0.066 Uiso 0.141(3) 1 calc GR . P B 2
H22F H 0.9258 1.2045 0.5662 0.066 Uiso 0.141(3) 1 calc GR . P B 2
C227 C 0.7030(4) 0.4806(9) 0.8068(2) 0.079(2) Uani 0.604(7) 1 d . U P C 2
C228 C 0.6592(3) 0.5721(7) 0.80939(13) 0.097(2) Uani 0.604(7) 1 d . U P C 2
H22G H 0.6656 0.6421 0.7956 0.145 Uiso 0.604(7) 1 calc GR . P C 2
H22H H 0.6592 0.6010 0.8310 0.145 Uiso 0.604(7) 1 calc GR . P C 2
H22I H 0.6235 0.5345 0.8032 0.145 Uiso 0.604(7) 1 calc GR . P C 2
C229 C 0.7458(3) 0.5492(10) 0.81540(19) 0.0872(19) Uani 0.604(7) 1 d . U P C 2
H22J H 0.7795 0.5002 0.8146 0.131 Uiso 0.604(7) 1 calc GR . P C 2
H22K H 0.7425 0.5788 0.8368 0.131 Uiso 0.604(7) 1 calc GR . P C 2
H22L H 0.7475 0.6199 0.8012 0.131 Uiso 0.604(7) 1 calc GR . P C 2
C230 C 0.6954(3) 0.3689(7) 0.82744(14) 0.096(2) Uani 0.604(7) 1 d . U P C 2
H23A H 0.6634 0.3215 0.8192 0.145 Uiso 0.604(7) 1 calc GR . P C 2
H23B H 0.6895 0.3962 0.8487 0.145 Uiso 0.604(7) 1 calc GR . P C 2
H23C H 0.7284 0.3170 0.8277 0.145 Uiso 0.604(7) 1 calc GR . P C 2
C231 C 0.8040(4) 0.2486(9) 0.4443(2) 0.0578(17) Uani 0.730(8) 1 d . U P D 2
C232 C 0.8352(2) 0.3582(5) 0.42786(10) 0.0698(14) Uani 0.730(8) 1 d . U P D 2
H23D H 0.8099 0.4277 0.4241 0.105 Uiso 0.730(8) 1 calc GR . P D 2
H23E H 0.8479 0.3292 0.4079 0.105 Uiso 0.730(8) 1 calc GR . P D 2
H23F H 0.8669 0.3847 0.4415 0.105 Uiso 0.730(8) 1 calc GR . P D 2
C233 C 0.75800(18) 0.2065(7) 0.42081(11) 0.086(2) Uani 0.730(8) 1 d . . P D 2
H23G H 0.7388 0.1360 0.4294 0.128 Uiso 0.730(8) 1 calc GR . P D 2
H23H H 0.7738 0.1822 0.4013 0.128 Uiso 0.730(8) 1 calc GR . P D 2
H23I H 0.7319 0.2743 0.4167 0.128 Uiso 0.730(8) 1 calc GR . P D 2
C234 C 0.84501(18) 0.1435(4) 0.44878(9) 0.0655(14) Uani 0.730(8) 1 d . U P D 2
H23J H 0.8766 0.1707 0.4624 0.098 Uiso 0.730(8) 1 calc GR . P D 2
H23K H 0.8575 0.1187 0.4285 0.098 Uiso 0.730(8) 1 calc GR . P D 2
H23L H 0.8273 0.0732 0.4584 0.098 Uiso 0.730(8) 1 calc GR . P D 2
C239 C 1.0849(19) 0.757(5) 0.6751(8) 0.050(8) Uani 0.190(8) 1 d . . P E 2
C240 C 1.0652(15) 0.814(4) 0.7046(6) 0.082(12) Uani 0.190(8) 1 d . U P E 2
H24A H 1.0488 0.8951 0.6996 0.123 Uiso 0.190(8) 1 calc GR . P E 2
H24B H 1.0964 0.8246 0.7200 0.123 Uiso 0.190(8) 1 calc GR . P E 2
H24C H 1.0375 0.7607 0.7132 0.123 Uiso 0.190(8) 1 calc GR . P E 2
C241 C 1.1329(7) 0.749(3) 0.6534(4) 0.108(12) Uani 0.190(8) 1 d . . P E 2
H24D H 1.1252 0.6842 0.6378 0.162 Uiso 0.190(8) 1 calc GR . P E 2
H24E H 1.1671 0.7295 0.6658 0.162 Uiso 0.190(8) 1 calc GR . P E 2
H24F H 1.1369 0.8283 0.6429 0.162 Uiso 0.190(8) 1 calc GR . P E 2
C242 C 1.0900(8) 0.5967(16) 0.6881(6) 0.078(7) Uani 0.190(8) 1 d . U P E 2
H24G H 1.0555 0.5721 0.6969 0.117 Uiso 0.190(8) 1 calc GR . P E 2
H24H H 1.1204 0.5885 0.7041 0.117 Uiso 0.190(8) 1 calc GR . P E 2
H24I H 1.0969 0.5435 0.6703 0.117 Uiso 0.190(8) 1 calc GR . P E 2
C247 C 0.5449(10) 0.9075(14) 0.7270(5) 0.067(4) Uani 0.465(17) 1 d D U P F 2
C248 C 0.5379(6) 0.7687(8) 0.7307(3) 0.087(3) Uani 0.465(17) 1 d D U P F 2
H24J H 0.5351 0.7296 0.7101 0.130 Uiso 0.465(17) 1 calc GR U P F 2
H24K H 0.5043 0.7520 0.7414 0.130 Uiso 0.465(17) 1 calc GR U P F 2
H24L H 0.5697 0.7351 0.7431 0.130 Uiso 0.465(17) 1 calc GR U P F 2
C249 C 0.4919(5) 0.9502(11) 0.7093(2) 0.086(3) Uani 0.465(17) 1 d . U P F 2
H24M H 0.4936 1.0395 0.7059 0.128 Uiso 0.465(17) 1 calc GR U P F 2
H24N H 0.4605 0.9310 0.7216 0.128 Uiso 0.465(17) 1 calc GR U P F 2
H24O H 0.4877 0.9077 0.6891 0.128 Uiso 0.465(17) 1 calc GR U P F 2
C250 C 0.5467(6) 1.0082(11) 0.7523(3) 0.095(3) Uani 0.535(17) 1 d . U P F 1
H25A H 0.5810 1.0094 0.7656 0.143 Uiso 0.535(17) 1 calc GR . P F 1
H25B H 0.5156 0.9930 0.7652 0.143 Uiso 0.535(17) 1 calc GR . P F 1
H25C H 0.5417 1.0878 0.7417 0.143 Uiso 0.535(17) 1 calc GR . P F 1
O316 O 0.7751(6) -0.0744(18) 0.5942(4) 0.040(3) Uani 0.1 1 d . U P A 3
H316 H 0.7920 -0.1327 0.5862 0.059 Uiso 0.1 1 calc GR U P A 3
O320 O 0.9149(3) 0.9552(8) 0.5575(2) 0.062(2) Uani 0.267(3) 1 d . U P B 3
H320 H 0.8964 0.9749 0.5410 0.093 Uiso 0.267(3) 1 calc GR . P B 3
C313 C 0.6487(8) 0.065(6) 0.5727(10) 0.068(12) Uani 0.1 1 d D U P A 3
C314 C 0.7010(10) 0.037(2) 0.5715(6) 0.045(3) Uani 0.1 1 d . U P A 3
C315 C 0.7634(12) 0.013(3) 0.5725(6) 0.047(4) Uani 0.1 1 d . U P A 3
C317 C 0.7875(10) 0.134(2) 0.5851(6) 0.049(3) Uani 0.1 1 d . U P A 3
H31A H 0.8278 0.1287 0.5868 0.073 Uiso 0.1 1 calc GR U P A 3
H31B H 0.7743 0.1503 0.6058 0.073 Uiso 0.1 1 calc GR U P A 3
H31C H 0.7760 0.2014 0.5709 0.073 Uiso 0.1 1 calc GR U P A 3
C318 C 0.7789(10) -0.021(2) 0.5388(5) 0.044(3) Uani 0.1 1 d . U P A 3
H31D H 0.7746 0.0517 0.5253 0.066 Uiso 0.1 1 calc GR . P A 3
H31E H 0.7546 -0.0871 0.5304 0.066 Uiso 0.1 1 calc GR . P A 3
H31F H 0.8172 -0.0493 0.5395 0.066 Uiso 0.1 1 calc GR . P A 3
C319 C 0.9592(6) 1.0442(18) 0.5637(4) 0.048(3) Uani 0.267(3) 1 d . U P B 3
C321 C 1.0124(6) 0.9931(19) 0.5490(4) 0.053(3) Uani 0.267(3) 1 d . U P B 3
H32A H 1.0445 1.0413 0.5568 0.079 Uiso 0.267(3) 1 calc GR . P B 3
H32B H 1.0079 1.0000 0.5262 0.079 Uiso 0.267(3) 1 calc GR . P B 3
H32C H 1.0177 0.9064 0.5549 0.079 Uiso 0.267(3) 1 calc GR . P B 3
C322 C 0.9515(7) 1.1655(16) 0.5437(5) 0.066(4) Uani 0.267(3) 1 d . U P B 3
H32D H 0.9196 1.2113 0.5504 0.098 Uiso 0.267(3) 1 calc GR . P B 3
H32E H 0.9456 1.1439 0.5216 0.098 Uiso 0.267(3) 1 calc GR . P B 3
H32F H 0.9846 1.2168 0.5468 0.098 Uiso 0.267(3) 1 calc GR . P B 3
O157 O 0.76142(12) 0.2288(3) 0.62517(8) 0.0710(8) Uani 0.675 1 d . . P G 1
H15M H 0.7896 0.2744 0.6280 0.106 Uiso 0.675 1 d G . P G 1
H15N H 0.7337 0.2729 0.6193 0.106 Uiso 0.675 1 d G . P G 1
O156 O 0.75085(8) 0.5257(3) 0.62472(4) 0.0797(7) Uani 1 1 d . . . . .
H15O H 0.7454 0.5685 0.6408 0.120 Uiso 1 1 d G . . . .
H15P H 0.7807 0.4857 0.6277 0.120 Uiso 1 1 d G . . . .
O158 O 0.8176(4) 0.9726(8) 0.59964(16) 0.095(2) Uani 0.325 1 d . . P H 2
H15Q H 0.7834 0.9585 0.5963 0.143 Uiso 0.325 1 d G . P H 2
H15R H 0.8303 1.0007 0.5830 0.143 Uiso 0.325 1 d G . P H 2
O159 O 0.7605(2) 0.6795(6) 0.58014(14) 0.0805(16) Uani 0.4 1 d . . P I 2
H15S H 0.7427 0.6214 0.5892 0.121 Uiso 0.4 1 d G . P I 2
H15T H 0.7375 0.7229 0.5682 0.121 Uiso 0.4 1 d G . P I 2
O155 O 0.77573(12) 0.7924(3) 0.61173(6) 0.0568(8) Uani 0.6 1 d . . P J 1
H15U H 0.7661 0.7207 0.6055 0.085 Uiso 0.6 1 d G . P J 1
H15V H 0.7676 0.8444 0.5973 0.085 Uiso 0.6 1 d G . P J 1

loop_
_atom_site_aniso_label
_atom_site_aniso_U_11
_atom_site_aniso_U_22
_atom_site_aniso_U_33
_atom_site_aniso_U_23
_atom_site_aniso_U_13
_atom_site_aniso_U_12
N3 0.0541(14) 0.0489(12) 0.0519(12) 0.0027(9) 0.0258(10) -0.0026(10)
N6 0.0540(13) 0.0585(13) 0.0551(13) -0.0010(10) 0.0298(11) -0.0056(11)
N23 0.0337(12) 0.161(3) 0.0447(13) 0.0041(14) 0.0171(10) -0.0094(14)
N26 0.0300(11) 0.109(2) 0.0483(12) 0.0129(11) 0.0182(9) 0.0039(11)
N43 0.0357(11) 0.0632(13) 0.0487(11) -0.0052(9) 0.0168(9) 0.0036(10)
N46 0.0310(12) 0.124(2) 0.0517(13) -0.0250(13) 0.0102(9) 0.0118(12)
N63 0.0473(14) 0.0719(16) 0.0819(17) 0.0158(13) 0.0245(12) -0.0030(12)
N66 0.0444(13) 0.0601(15) 0.0862(17) 0.0060(12) 0.0231(12) 0.0017(11)
N82 0.0515(13) 0.0571(13) 0.0591(13) 0.0023(10) 0.0280(10) -0.0015(10)
N88 0.0397(12) 0.0574(13) 0.0510(12) 0.0062(9) 0.0203(9) 0.0012(10)
N94 0.0373(12) 0.0690(15) 0.0593(13) -0.0123(10) 0.0117(10) 0.0072(10)
C1 0.0528(16) 0.0457(14) 0.0519(14) 0.0054(11) 0.0212(12) 0.0021(12)
C2 0.0591(17) 0.0409(14) 0.0535(14) 0.0035(10) 0.0217(12) 0.0046(12)
C4 0.0634(17) 0.0467(15) 0.0552(15) -0.0002(11) 0.0302(13) -0.0006(13)
C5 0.0604(18) 0.0518(16) 0.0595(16) 0.0040(12) 0.0334(14) 0.0017(13)
C7 0.0619(18) 0.0500(15) 0.0583(15) 0.0020(11) 0.0329(13) 0.0031(13)
C8 0.0548(17) 0.0528(16) 0.0593(16) 0.0042(12) 0.0286(13) 0.0027(13)
C9 0.0582(17) 0.0632(18) 0.0671(17) 0.0066(13) 0.0351(14) 0.0021(14)
C10 0.0646(19) 0.0573(17) 0.0718(18) 0.0020(13) 0.0426(15) -0.0006(15)
C11 0.073(2) 0.0623(18) 0.0637(17) -0.0063(13) 0.0417(15) -0.0011(15)
C12 0.0663(19) 0.0556(17) 0.0650(17) 0.0000(12) 0.0397(14) -0.0009(14)
C13 0.0718(19) 0.0493(15) 0.0603(16) -0.0056(12) 0.0337(14) -0.0063(14)
C14 0.075(2) 0.0593(17) 0.0660(18) -0.0106(13) 0.0407(15) -0.0119(15)
C15 0.079(2) 0.0611(18) 0.0638(17) -0.0105(13) 0.0347(15) -0.0138(15)
C16 0.0683(18) 0.0456(15) 0.0654(17) 0.0001(12) 0.0340(14) -0.0035(13)
C17 0.0594(17) 0.0437(14) 0.0553(15) -0.0001(11) 0.0215(13) -0.0020(12)
C18 0.071(2) 0.0540(16) 0.0541(15) 0.0001(12) 0.0281(14) 0.0036(14)
C19 0.0608(17) 0.0463(15) 0.0545(15) 0.0044(11) 0.0172(12) 0.0004(12)
C20 0.0571(17) 0.0475(15) 0.0524(14) 0.0073(11) 0.0230(12) 0.0079(12)
C21 0.0388(15) 0.109(2) 0.0490(15) 0.0004(14) 0.0152(12) -0.0034(15)
C22 0.0367(15) 0.136(3) 0.0423(14) 0.0055(15) 0.0155(11) -0.0054(16)
C24 0.0330(15) 0.166(3) 0.0460(15) 0.0082(17) 0.0169(12) -0.0080(18)
C25 0.0338(14) 0.141(3) 0.0445(15) 0.0096(16) 0.0159(11) -0.0043(16)
C27 0.0346(13) 0.0650(17) 0.0496(14) 0.0094(11) 0.0164(11) 0.0037(12)
C28 0.0424(14) 0.0465(14) 0.0486(13) 0.0059(10) 0.0207(11) 0.0030(11)
C29 0.0469(15) 0.0466(14) 0.0490(13) 0.0009(10) 0.0200(11) -0.0031(11)
C30 0.0414(14) 0.0470(14) 0.0498(13) 0.0007(10) 0.0150(11) -0.0018(11)
C31 0.0362(14) 0.0637(17) 0.0526(14) 0.0004(11) 0.0171(11) 0.0014(12)
C32 0.0357(14) 0.0800(19) 0.0502(14) 0.0050(12) 0.0168(11) 0.0040(13)
C33 0.0363(15) 0.128(3) 0.0474(15) 0.0046(15) 0.0160(11) -0.0029(16)
C34 0.0338(15) 0.159(3) 0.0494(16) -0.0025(17) 0.0154(12) -0.0066(18)
C35 0.0376(16) 0.171(4) 0.0504(16) -0.0008(18) 0.0213(13) -0.0087(19)
C36 0.0366(15) 0.164(3) 0.0450(15) 0.0045(17) 0.0162(12) -0.0091(18)
C37 0.0365(15) 0.147(3) 0.0453(15) 0.0021(16) 0.0151(12) -0.0083(17)
C38 0.0391(15) 0.125(3) 0.0480(15) -0.0001(15) 0.0181(12) -0.0055(16)
C39 0.0455(16) 0.096(2) 0.0471(14) -0.0021(13) 0.0178(12) -0.0048(15)
C40 0.0397(15) 0.102(2) 0.0466(14) -0.0016(14) 0.0149(11) -0.0003(14)
C41 0.0403(14) 0.0539(15) 0.0534(14) -0.0001(11) 0.0197(11) 0.0003(12)
C42 0.0391(14) 0.0539(15) 0.0566(15) 0.0032(11) 0.0203(11) 0.0018(11)
C44 0.0388(14) 0.0609(16) 0.0488(14) -0.0014(11) 0.0136(10) 0.0056(12)
C45 0.0358(14) 0.0784(19) 0.0512(14) -0.0095(12) 0.0127(11) 0.0078(13)
C47 0.0377(15) 0.121(3) 0.0499(15) -0.0268(15) 0.0129(12) 0.0091(15)
C48 0.0320(14) 0.148(3) 0.0558(16) -0.0328(17) 0.0123(12) 0.0057(17)
C49 0.0380(15) 0.138(3) 0.0601(17) -0.0321(18) 0.0146(13) 0.0059(17)
C50 0.0412(15) 0.105(2) 0.0576(16) -0.0244(15) 0.0155(13) 0.0036(15)
C51 0.0384(14) 0.090(2) 0.0537(15) -0.0204(14) 0.0109(11) 0.0071(14)
C52 0.0387(15) 0.092(2) 0.0541(15) -0.0158(14) 0.0123(12) 0.0086(14)
C53 0.0364(14) 0.0725(18) 0.0544(15) -0.0114(12) 0.0124(11) 0.0081(12)
C54 0.0410(15) 0.0705(18) 0.0610(16) -0.0171(13) 0.0101(12) 0.0042(13)
C55 0.0367(14) 0.0744(19) 0.0651(17) -0.0137(13) 0.0109(12) 0.0043(13)
C56 0.0376(14) 0.0586(16) 0.0585(15) -0.0041(12) 0.0168(11) 0.0034(12)
C57 0.0374(14) 0.0592(16) 0.0593(15) -0.0045(12) 0.0174(11) 0.0019(12)
C58 0.0390(14) 0.0656(18) 0.0677(17) -0.0075(13) 0.0167(12) -0.0001(13)
C59 0.0393(14) 0.0645(17) 0.0697(17) -0.0068(13) 0.0232(13) -0.0012(12)
C60 0.0420(15) 0.0605(17) 0.0654(16) -0.0040(12) 0.0243(12) 0.0007(12)
C61 0.0478(17) 0.0718(19) 0.0732(19) 0.0249(14) 0.0143(14) 0.0025(14)
C62 0.0539(18) 0.0724(19) 0.0645(18) 0.0181(14) 0.0157(14) -0.0032(15)
C64 0.0460(16) 0.0603(18) 0.0773(19) 0.0134(14) 0.0166(14) -0.0007(13)
C65 0.0491(16) 0.0576(17) 0.0731(18) 0.0077(13) 0.0216(14) 0.0001(13)
C67 0.0472(17) 0.0541(17) 0.084(2) 0.0039(14) 0.0198(14) 0.0025(13)
C68 0.0574(19) 0.0486(17) 0.098(2) -0.0012(15) 0.0293(16) 0.0056(14)
C69 0.0558(18) 0.0526(17) 0.100(2) -0.0056(15) 0.0243(16) 0.0027(14)
C70 0.0534(18) 0.0526(17) 0.097(2) 0.0008(15) 0.0201(15) 0.0047(14)
C71 0.0444(16) 0.0651(19) 0.087(2) 0.0028(15) 0.0183(14) 0.0029(14)
C72 0.0526(17) 0.0584(18) 0.081(2) 0.0068(14) 0.0245(15) 0.0042(14)
C73 0.0463(16) 0.0610(18) 0.082(2) 0.0111(14) 0.0191(14) 0.0035(13)
C74 0.0497(17) 0.072(2) 0.080(2) 0.0085(15) 0.0260(15) -0.0027(15)
C75 0.0542(18) 0.072(2) 0.0730(19) 0.0111(15) 0.0242(15) -0.0032(15)
C76 0.0501(17) 0.0651(18) 0.0756(19) 0.0146(14) 0.0195(14) -0.0049(14)
C77 0.0492(17) 0.073(2) 0.076(2) 0.0211(15) 0.0193(14) -0.0038(14)
C78 0.0526(18) 0.102(2) 0.0673(19) 0.0218(16) 0.0204(15) -0.0107(17)
C79 0.064(2) 0.121(3) 0.0635(19) 0.0261(18) 0.0164(16) -0.009(2)
C80 0.0525(18) 0.111(3) 0.0648(19) 0.0253(17) 0.0110(14) -0.0071(17)
C81 0.0543(17) 0.0551(16) 0.0568(15) 0.0066(12) 0.0271(12) 0.0081(13)
C83 0.0481(16) 0.0608(17) 0.0568(16) -0.0003(12) 0.0247(12) -0.0005(13)
C84 0.0427(16) 0.079(2) 0.0638(16) 0.0024(14) 0.0175(12) 0.0046(14)
C85 0.0420(16) 0.095(2) 0.0676(19) 0.0083(16) 0.0185(13) 0.0101(15)
C86 0.0447(16) 0.084(2) 0.0683(19) 0.0108(15) 0.0279(13) 0.0123(15)
C87 0.0408(14) 0.0567(16) 0.0520(14) 0.0039(11) 0.0191(11) 0.0012(12)
C89 0.0442(15) 0.0537(15) 0.0544(15) 0.0058(11) 0.0231(11) 0.0021(12)
C90 0.0469(15) 0.0623(17) 0.0585(15) -0.0026(12) 0.0228(12) -0.0033(13)
C91 0.0610(18) 0.0719(19) 0.0531(15) -0.0037(13) 0.0260(13) -0.0033(15)
C92 0.0478(16) 0.0715(19) 0.0531(15) -0.0017(12) 0.0242(12) -0.0055(14)
C93 0.0367(14) 0.0786(19) 0.0602(16) -0.0214(13) 0.0095(12) 0.0086(13)
C95 0.0427(15) 0.0497(15) 0.0581(16) -0.0015(11) 0.0056(12) 0.0035(12)
C96 0.0416(14) 0.0513(15) 0.0572(15) 0.0021(11) 0.0042(11) -0.0008(12)
C97 0.0378(14) 0.0493(15) 0.0686(17) -0.0058(12) 0.0032(12) 0.0051(11)
C98 0.0358(14) 0.0674(18) 0.0633(16) -0.0145(13) 0.0122(12) 0.0079(12)
C99 0.0380(14) 0.0729(19) 0.0607(18) -0.0085(13) 0.0117(12) 0.0048(13)
C100 0.0432(14) 0.0479(15) 0.0611(16) 0.0022(11) 0.0216(12) 0.0020(11)
C101 0.0501(16) 0.0614(17) 0.0624(17) 0.0076(13) 0.0278(13) 0.0047(13)
C102 0.0530(17) 0.0632(18) 0.0648(18) 0.0092(14) 0.0304(13) 0.0060(13)
C103 0.0442(15) 0.0714(18) 0.0578(15) -0.0099(13) 0.0184(12) -0.0085(13)
C104 0.0417(15) 0.090(2) 0.0469(14) -0.0044(13) 0.0127(11) -0.0047(14)
C105 0.0426(14) 0.0472(14) 0.0504(14) 0.0042(10) 0.0171(11) 0.0022(11)
C106 0.0457(15) 0.0499(15) 0.0559(15) 0.0029(11) 0.0190(12) -0.0001(12)
C107 0.0440(15) 0.0569(16) 0.0516(14) 0.0056(11) 0.0263(12) 0.0009(13)
C108 0.0408(15) 0.0591(16) 0.0495(14) 0.0007(11) 0.0249(12) 0.0038(12)
C109 0.0330(15) 0.159(3) 0.0595(19) -0.0358(19) 0.0177(14) 0.0101(18)
C110 0.0353(15) 0.130(3) 0.0608(18) -0.0308(18) 0.0140(13) 0.0105(16)
C111 0.0444(15) 0.0586(17) 0.0620(16) 0.0078(12) 0.0049(12) 0.0016(12)
C112 0.0438(16) 0.0667(18) 0.0701(18) 0.0161(14) 0.0110(13) 0.0018(13)
C123 0.0527(18) 0.068(2) 0.098(2) -0.0106(16) 0.0153(16) 0.0063(15)
C124 0.059(2) 0.090(3) 0.182(4) 0.017(3) 0.005(2) -0.005(2)
C125 0.078(3) 0.107(3) 0.125(3) -0.038(2) 0.011(2) 0.006(2)
C126 0.075(2) 0.108(3) 0.110(3) -0.023(2) 0.000(2) 0.026(2)
C135 0.0367(15) 0.083(2) 0.0798(19) -0.0147(15) 0.0234(14) -0.0014(14)
C136 0.0352(16) 0.129(3) 0.107(3) -0.022(2) 0.0190(16) 0.0065(18)
C137 0.0444(18) 0.109(3) 0.142(3) -0.043(2) 0.0293(19) 0.0050(18)
C138 0.057(2) 0.106(3) 0.126(3) 0.002(2) 0.049(2) -0.0116(19)
C143 0.0494(16) 0.100(2) 0.0447(14) -0.0026(14) 0.0172(12) -0.0015(15)
C144 0.122(3) 0.095(3) 0.0585(19) 0.0082(17) 0.0193(19) 0.013(2)
C145 0.075(2) 0.179(4) 0.0481(17) -0.004(2) 0.0126(15) -0.037(2)
C146 0.068(2) 0.109(3) 0.0494(15) 0.0028(15) 0.0268(14) 0.0127(18)
C151 0.0632(18) 0.0624(17) 0.0487(14) -0.0025(12) 0.0169(13) 0.0021(14)
C152 0.080(2) 0.072(2) 0.0549(16) 0.0001(13) 0.0116(14) 0.0092(16)
C153 0.0610(18) 0.0696(19) 0.0679(18) -0.0003(14) 0.0074(14) -0.0037(15)
C154 0.0600(19) 0.103(3) 0.0603(17) -0.0077(16) 0.0158(14) -0.0040(17)
O116 0.0499(19) 0.0546(19) 0.0524(18) 0.0023(14) 0.0168(14) 0.0046(15)
O120 0.0511(18) 0.0602(18) 0.0485(17) 0.0066(13) 0.0244(14) 0.0071(14)
C113 0.059(4) 0.053(5) 0.053(8) -0.006(6) 0.020(4) 0.003(3)
C114 0.052(2) 0.051(3) 0.061(3) 0.001(2) 0.022(2) 0.0048(18)
C115 0.059(3) 0.046(3) 0.067(3) 0.005(2) 0.025(2) 0.008(2)
C117 0.071(3) 0.060(3) 0.071(2) 0.010(2) 0.033(2) 0.010(2)
C118 0.057(3) 0.070(3) 0.090(3) -0.003(2) 0.021(2) 0.001(2)
C119 0.044(3) 0.054(3) 0.042(3) -0.001(3) 0.015(2) 0.008(3)
C121 0.050(2) 0.067(3) 0.047(2) 0.002(2) 0.0165(17) 0.0070(19)
C122 0.050(3) 0.064(3) 0.050(3) -0.001(3) 0.020(2) 0.010(2)
C127 0.051(5) 0.135(9) 0.058(6) 0.030(6) 0.004(4) -0.019(6)
C128 0.082(5) 0.157(8) 0.054(5) 0.016(5) 0.000(3) -0.017(4)
C129 0.091(6) 0.165(8) 0.129(13) 0.032(6) 0.003(6) -0.021(5)
C130 0.087(5) 0.159(7) 0.067(6) 0.038(4) 0.004(4) -0.012(4)
C131 0.087(10) 0.217(18) 0.068(11) -0.073(11) 0.053(8) -0.018(11)
C132 0.090(8) 0.221(17) 0.079(9) -0.056(11) 0.045(7) -0.023(9)
C133 0.096(9) 0.206(16) 0.089(9) -0.078(11) 0.038(7) -0.020(10)
C134 0.097(10) 0.222(16) 0.165(15) -0.042(10) 0.051(9) -0.021(10)
C139 0.043(4) 0.068(3) 0.047(5) -0.009(3) 0.015(3) -0.007(2)
C140 0.046(2) 0.074(2) 0.070(2) -0.0066(17) 0.0069(18) 0.0005(17)
C141 0.055(3) 0.063(3) 0.058(3) -0.0006(19) 0.017(2) 0.004(2)
C142 0.059(2) 0.075(2) 0.061(2) -0.0035(15) 0.0195(16) -0.0155(18)
C147 0.079(7) 0.074(6) 0.110(8) 0.021(5) 0.067(5) 0.023(5)
C148 0.095(5) 0.132(6) 0.130(5) 0.010(4) 0.081(4) 0.016(5)
C149 0.103(6) 0.064(5) 0.081(5) -0.004(4) 0.062(4) -0.023(4)
C150 0.081(5) 0.076(4) 0.127(6) 0.018(3) 0.077(4) 0.002(3)
O216 0.051(4) 0.063(4) 0.077(4) -0.005(3) 0.006(3) 0.006(3)
O220 0.039(6) 0.058(8) 0.025(6) -0.003(5) -0.001(5) -0.006(5)
C213 0.043(4) 0.043(8) 0.077(14) -0.001(10) -0.003(6) 0.001(4)
C214 0.044(3) 0.052(5) 0.082(5) -0.006(4) 0.004(3) -0.001(3)
C215 0.049(4) 0.057(5) 0.074(6) 0.003(4) 0.001(4) 0.004(3)
C217 0.048(4) 0.065(4) 0.084(5) -0.003(3) 0.004(3) -0.001(3)
C218 0.046(4) 0.064(5) 0.080(4) -0.003(3) 0.005(3) -0.002(3)
C219 0.038(8) 0.054(10) 0.025(11) -0.013(8) 0.001(6) -0.003(7)
C221 0.037(7) 0.064(9) 0.040(14) -0.023(9) 0.001(5) -0.003(6)
C222 0.031(7) 0.058(8) 0.045(11) -0.004(5) 0.013(7) -0.008(6)
C227 0.071(4) 0.116(6) 0.052(3) -0.009(4) 0.021(3) -0.014(4)
C228 0.100(4) 0.128(4) 0.064(3) -0.016(3) 0.021(3) -0.001(3)
C229 0.094(4) 0.123(4) 0.046(3) -0.004(3) 0.023(3) -0.004(3)
C230 0.096(5) 0.129(4) 0.068(3) 0.002(3) 0.028(3) -0.007(3)
C231 0.041(3) 0.091(4) 0.043(4) -0.017(3) 0.011(2) 0.006(2)
C232 0.075(3) 0.086(3) 0.052(2) -0.0099(18) 0.030(2) 0.013(2)
C233 0.038(2) 0.164(6) 0.056(3) -0.054(3) 0.0127(19) -0.010(3)
C234 0.061(3) 0.084(3) 0.054(2) -0.0140(17) 0.0232(18) 0.011(2)
C239 0.018(8) 0.116(19) 0.016(11) 0.003(10) -0.006(8) -0.016(9)
C240 0.075(19) 0.16(3) 0.015(8) -0.013(10) 0.004(10) -0.072(18)
C241 0.031(9) 0.23(4) 0.062(11) 0.010(14) 0.004(7) -0.018(13)
C242 0.050(10) 0.065(11) 0.115(17) 0.010(10) -0.019(10) 0.014(8)
C247 0.059(7) 0.080(6) 0.070(6) -0.020(4) 0.050(5) -0.022(5)
C248 0.083(6) 0.072(4) 0.113(6) -0.014(3) 0.066(5) -0.020(3)
C249 0.088(5) 0.082(5) 0.094(5) -0.018(3) 0.063(4) -0.006(4)
C250 0.111(6) 0.081(4) 0.106(5) 0.025(4) 0.093(4) 0.011(4)
O316 0.023(6) 0.056(7) 0.041(6) 0.017(5) 0.018(4) -0.008(5)
O320 0.056(4) 0.050(4) 0.080(6) 0.002(4) 0.010(4) -0.002(3)
C313 0.048(7) 0.10(2) 0.06(2) 0.026(16) 0.024(7) 0.003(8)
C314 0.035(5) 0.061(8) 0.042(7) 0.016(6) 0.015(4) -0.005(5)
C315 0.044(7) 0.059(9) 0.042(7) 0.020(6) 0.020(5) -0.007(6)
C317 0.038(6) 0.059(7) 0.050(7) 0.017(5) 0.013(5) -0.008(5)
C318 0.035(7) 0.057(8) 0.043(6) 0.020(5) 0.018(5) -0.008(6)
C319 0.053(6) 0.041(6) 0.051(8) 0.005(5) 0.006(5) 0.000(5)
C321 0.055(5) 0.059(6) 0.044(8) 0.002(5) 0.002(4) -0.003(4)
C322 0.058(7) 0.055(5) 0.083(9) 0.009(4) 0.002(7) -0.004(4)
O157 0.0449(17) 0.073(2) 0.094(2) 0.0211(17) -0.0047(16) -0.0084(15)
O156 0.0399(11) 0.142(2) 0.0585(12) -0.0246(12) 0.0112(9) 0.0164(12)
O158 0.134(7) 0.089(5) 0.065(4) 0.017(4) 0.026(4) 0.033(6)
O159 0.054(3) 0.104(5) 0.090(4) -0.032(3) 0.050(3) -0.024(3)
O155 0.0466(18) 0.072(2) 0.0538(17) -0.0031(14) 0.0162(14) 0.0085(16)

loop_
_atom_type_symbol
_atom_type_description
_atom_type_scat_dispersion_real
_atom_type_scat_dispersion_imag
_atom_type_scat_source
C C 0.0033 0.0016 'International Tables Vol C Tables 4.2.6.8 and 6.1.1.4'
H H 0.0000 0.0000 'International Tables Vol C Tables 4.2.6.8 and 6.1.1.4'
N N 0.0061 0.0033 'International Tables Vol C Tables 4.2.6.8 and 6.1.1.4'
O O 0.0106 0.0060 'International Tables Vol C Tables 4.2.6.8 and 6.1.1.4'

loop_
_geom_angle_atom_site_label_1
_geom_angle_atom_site_label_2
_geom_angle_atom_site_label_3
_geom_angle
C2 N3 H3 126.2
C2 N3 C4 107.7(2)
C4 N3 H3 126.2
C5 N6 H6 126.3
C5 N6 C7 107.5(2)
C7 N6 H6 126.3
C22 N23 H23 125.9
C22 N23 C24 108.3(2)
C24 N23 H23 125.9
C25 N26 H26 125.9
C27 N26 H26 125.9
C27 N26 C25 108.3(2)
C42 N43 H43 126.1
C44 N43 H43 126.1
C44 N43 C42 107.7(2)
C45 N46 H46 126.2
C47 N46 H46 126.2
C47 N46 C45 107.7(2)
C62 N63 H63 125.6
C62 N63 C64 108.7(2)
C64 N63 H63 125.6
C65 N66 H66 125.5
C67 N66 H66 125.5
C67 N66 C65 108.9(2)
C83 N82 C81 118.4(2)
C87 N88 C89 117.2(2)
C93 N94 C95 117.4(2)
C2 C1 C100 121.2(2)
C20 C1 C2 116.8(2)
C20 C1 C100 121.9(2)
N3 C2 C1 129.5(2)
N3 C2 C17 109.6(2)
C17 C2 C1 120.9(3)
N3 C4 C5 130.8(3)
N3 C4 C16 109.5(2)
C16 C4 C5 119.7(2)
N6 C5 C4 131.3(2)
N6 C5 C13 110.5(2)
C4 C5 C13 118.2(3)
N6 C7 C8 129.5(2)
N6 C7 C12 109.2(3)
C8 C7 C12 121.3(2)
C7 C8 C101 123.5(2)
C9 C8 C7 116.6(2)
C9 C8 C101 119.9(3)
C8 C9 H9 118.2
C8 C9 C10 123.7(3)
C10 C9 H9 118.2
C9 C10 C147 120.7(9)
C9 C10 C247 119.4(7)
C11 C10 C9 118.2(2)
C11 C10 C147 120.7(9)
C11 C10 C247 122.4(7)
C10 C11 H11 119.5
C10 C11 C12 120.9(3)
C12 C11 H11 119.5
C7 C12 C13 107.4(2)
C11 C12 C7 119.4(3)
C11 C12 C13 133.0(3)
C5 C13 C12 105.3(2)
C14 C13 C5 121.7(3)
C14 C13 C12 133.0(2)
C13 C14 H14 120.1
C15 C14 C13 119.9(2)
C15 C14 H14 120.1
C14 C15 H15 120.2
C14 C15 C16 119.6(3)
C16 C15 H15 120.2
C4 C16 C15 120.7(3)
C4 C16 C17 106.4(2)
C15 C16 C17 132.7(3)
C2 C17 C16 106.9(2)
C18 C17 C2 120.1(2)
C18 C17 C16 133.0(2)
C17 C18 H18 119.4
C17 C18 C19 121.2(2)
C19 C18 H18 119.4
C18 C19 C151 120.0(2)
C20 C19 C18 116.8(3)
C20 C19 C151 123.2(2)
C1 C20 C19 124.1(2)
C1 C20 H20 117.9
C19 C20 H20 117.9
C22 C21 C104 118.8(2)
C40 C21 C22 117.0(2)
C40 C21 C104 124.2(3)
N23 C22 C21 128.8(2)
N23 C22 C37 109.4(2)
C21 C22 C37 121.8(2)
N23 C24 C25 131.4(2)
N23 C24 C36 109.4(2)
C25 C24 C36 119.2(2)
N26 C25 C24 130.7(2)
N26 C25 C33 109.5(2)
C24 C25 C33 119.8(2)
N26 C27 C28 129.5(2)
N26 C27 C32 109.5(2)
C28 C27 C32 121.0(2)
C27 C28 C29 116.9(2)
C27 C28 C105 121.5(2)
C29 C28 C105 121.5(2)
C28 C29 H29 118.5
C28 C29 C30 123.0(2)
C30 C29 H29 118.5
C29 C30 C139 123.7(5)
C29 C30 C239 116.4(15)
C31 C30 C29 118.2(2)
C31 C30 C139 118.1(5)
C31 C30 C239 125.3(16)
C30 C31 H31 119.6
C30 C31 C32 120.8(2)
C32 C31 H31 119.6
C27 C32 C33 106.4(2)
C31 C32 C27 120.0(2)
C31 C32 C33 133.6(2)
C25 C33 C32 106.4(2)
C25 C33 C34 120.3(3)
C34 C33 C32 133.3(2)
C33 C34 H34 120.0
C35 C34 C33 119.9(3)
C35 C34 H34 120.0
C34 C35 H35 119.8
C34 C35 C36 120.3(2)
C36 C35 H35 119.8
C24 C36 C35 120.2(3)
C24 C36 C37 105.8(2)
C35 C36 C37 133.9(2)
C22 C37 C36 107.0(2)
C38 C37 C22 119.5(3)
C38 C37 C36 133.3(3)
C37 C38 H38 119.9
C39 C38 C37 120.2(2)
C39 C38 H38 119.9
C38 C39 C40 118.7(2)
C38 C39 C143 120.7(2)
C40 C39 C143 120.4(2)
C21 C40 C39 122.6(3)
C21 C40 H40 118.7
C39 C40 H40 118.7
C42 C41 C108 117.2(2)
C60 C41 C42 116.8(2)
C60 C41 C108 126.0(2)
N43 C42 C41 127.9(2)
N43 C42 C57 109.8(2)
C41 C42 C57 122.3(2)
N43 C44 C45 129.8(2)
N43 C44 C56 110.6(2)
C45 C44 C56 119.6(2)
N46 C45 C44 129.3(2)
N46 C45 C53 110.5(2)
C44 C45 C53 120.2(2)
N46 C47 C48 127.6(2)
N46 C47 C52 109.8(2)
C52 C47 C48 122.6(2)
C47 C48 C109 117.0(2)
C49 C48 C47 117.1(3)
C49 C48 C109 125.6(2)
C48 C49 H49 118.9
C48 C49 C50 122.1(3)
C50 C49 H49 118.9
C49 C50 C131 122.7(17)
C49 C50 C231 118.5(4)
C51 C50 C49 119.3(2)
C51 C50 C131 117.8(17)
C51 C50 C231 122.2(4)
C50 C51 H51 119.8
C50 C51 C52 120.4(2)
C52 C51 H51 119.8
C47 C52 C51 118.6(2)
C47 C52 C53 106.7(2)
C51 C52 C53 134.7(3)
C45 C53 C52 105.2(2)
C45 C53 C54 120.1(2)
C54 C53 C52 134.6(2)
C53 C54 H54 120.2
C55 C54 C53 119.6(2)
C55 C54 H54 120.2
C54 C55 H55 119.7
C54 C55 C56 120.5(2)
C56 C55 H55 119.7
C44 C56 C55 119.9(2)
C44 C56 C57 105.5(2)
C55 C56 C57 134.6(2)
C42 C57 C56 106.4(2)
C58 C57 C42 118.3(2)
C58 C57 C56 135.2(3)
C57 C58 H58 119.3
C59 C58 C57 121.4(3)
C59 C58 H58 119.3
C58 C59 C60 118.2(2)
C58 C59 C135 122.0(3)
C60 C59 C135 119.8(2)
C41 C60 C59 122.9(2)
C41 C60 H60 118.5
C59 C60 H60 118.5
C62 C61 C80 117.0(3)
C62 C61 C112 117.5(3)
C80 C61 C112 125.4(3)
N63 C62 C61 128.8(3)
N63 C62 C77 109.0(3)
C61 C62 C77 122.2(3)
N63 C64 C76 109.0(3)
C65 C64 N63 131.1(3)
C65 C64 C76 119.9(3)
N66 C65 C73 108.6(3)
C64 C65 N66 131.1(3)
C64 C65 C73 120.3(3)
N66 C67 C72 108.6(3)
C68 C67 N66 128.8(3)
C68 C67 C72 122.6(3)
C67 C68 C69 117.0(3)
C67 C68 C113 116.1(7)
C67 C68 C213 128.4(13)
C67 C68 C313 95.4(19)
C69 C68 C113 126.5(7)
C69 C68 C213 114.3(13)
C69 C68 C313 146(2)
C68 C69 H69 118.6
C70 C69 C68 122.9(3)
C70 C69 H69 118.6
C69 C70 C71 117.9(3)
C69 C70 C123 121.9(3)
C71 C70 C123 120.2(3)
C70 C71 H71 119.4
C70 C71 C72 121.2(3)
C72 C71 H71 119.4
C67 C72 C73 106.9(3)
C71 C72 C67 118.3(3)
C71 C72 C73 134.8(3)
C65 C73 C72 106.9(2)
C65 C73 C74 119.8(3)
C74 C73 C72 133.2(3)
C73 C74 H74 120.2
C75 C74 C73 119.5(3)
C75 C74 H74 120.2
C74 C75 H75 119.8
C74 C75 C76 120.4(3)
C76 C75 H75 119.8
C64 C76 C77 106.4(2)
C75 C76 C64 119.9(3)
C75 C76 C77 133.6(3)
C62 C77 C76 106.8(3)
C78 C77 C62 118.1(3)
C78 C77 C76 135.1(3)
C77 C78 H78 119.0
C79 C78 C77 121.9(3)
C79 C78 H78 119.0
C78 C79 C80 118.3(3)
C78 C79 C127 119.8(6)
C78 C79 C227 118.7(4)
C80 C79 C127 119.6(6)
C80 C79 C227 122.5(5)
C61 C80 C79 122.5(3)
C61 C80 H80 118.7
C79 C80 H80 118.7
N82 C81 C86 121.5(3)
N82 C81 C102 117.6(2)
C86 C81 C102 120.9(2)
N82 C83 C84 122.6(2)
N82 C83 C103 114.7(2)
C84 C83 C103 122.7(2)
C83 C84 H84 120.9
C83 C84 C85 118.2(3)
C85 C84 H84 120.9
C84 C85 H85 120.1
C86 C85 C84 119.9(3)
C86 C85 H85 120.1
C81 C86 H86 120.3
C85 C86 C81 119.4(2)
C85 C86 H86 120.3
N88 C87 C92 122.7(2)
N88 C87 C107 116.3(2)
C92 C87 C107 121.0(2)
N88 C89 C90 123.3(2)
N88 C89 C106 117.0(2)
C90 C89 C106 119.8(2)
C89 C90 H90 120.8
C89 C90 C91 118.4(3)
C91 C90 H90 120.8
C90 C91 H91 120.4
C92 C91 C90 119.3(2)
C92 C91 H91 120.4
C87 C92 H92 120.5
C91 C92 C87 119.0(2)
C91 C92 H92 120.5
N94 C93 C98 123.1(2)
N94 C93 C110 114.6(2)
C98 C93 C110 122.3(2)
N94 C95 C96 122.4(2)
N94 C95 C111 115.4(2)
C96 C95 C111 122.2(2)
C95 C96 H96 120.6
C97 C96 C95 118.9(2)
C97 C96 H96 120.6
C96 C97 H97 120.2
C98 C97 C96 119.6(2)
C98 C97 H97 120.2
C93 C98 H98 120.7
C97 C98 C93 118.6(2)
C97 C98 H98 120.7
C100 C99 C119 165.6(4)
C100 C99 C219 170.6(16)
C100 C99 C319 163.5(8)
C99 C100 C1 175.1(3)
C102 C101 C8 175.1(3)
C101 C102 C81 173.7(3)
C104 C103 C83 173.3(3)
C103 C104 C21 171.0(3)
C106 C105 C28 176.7(3)
C105 C106 C89 176.1(3)
C108 C107 C87 174.4(3)
C107 C108 C41 170.2(2)
C110 C109 C48 168.4(3)
C109 C110 C93 176.6(4)
C112 C111 C95 178.1(3)
C111 C112 C61 170.3(3)
C124 C123 C70 109.2(3)
C124 C123 C125 107.6(3)
C125 C123 C70 112.7(3)
C126 C123 C70 110.8(3)
C126 C123 C124 108.0(3)
C126 C123 C125 108.4(3)
C123 C124 H12A 109.5
C123 C124 H12B 109.5
C123 C124 H12C 109.5
H12A C124 H12B 109.5
H12A C124 H12C 109.5
H12B C124 H12C 109.5
C123 C125 H12D 109.5
C123 C125 H12E 109.5
C123 C125 H12F 109.5
H12D C125 H12E 109.5
H12D C125 H12F 109.5
H12E C125 H12F 109.5
C123 C126 H12G 109.5
C123 C126 H12H 109.5
C123 C126 H12I 109.5
H12G C126 H12H 109.5
H12G C126 H12I 109.5
H12H C126 H12I 109.5
C59 C135 C138 108.3(3)
C136 C135 C59 111.8(2)
C136 C135 C137 108.4(3)
C136 C135 C138 108.6(3)
C137 C135 C59 110.2(2)
C137 C135 C138 109.5(3)
C135 C136 H13A 109.5
C135 C136 H13B 109.5
C135 C136 H13C 109.5
H13A C136 H13B 109.5
H13A C136 H13C 109.5
H13B C136 H13C 109.5
C135 C137 H13D 109.5
C135 C137 H13E 109.5
C135 C137 H13F 109.5
H13D C137 H13E 109.5
H13D C137 H13F 109.5
H13E C137 H13F 109.5
C135 C138 H13G 109.5
C135 C138 H13H 109.5
C135 C138 H13I 109.5
H13G C138 H13H 109.5
H13G C138 H13I 109.5
H13H C138 H13I 109.5
C39 C143 C146 110.4(2)
C144 C143 C39 108.4(2)
C144 C143 C146 107.3(3)
C145 C143 C39 111.8(2)
C145 C143 C144 109.9(3)
C145 C143 C146 108.9(3)
C143 C144 H14A 109.5
C143 C144 H14B 109.5
C143 C144 H14C 109.5
H14A C144 H14B 109.5
H14A C144 H14C 109.5
H14B C144 H14C 109.5
C143 C145 H14D 109.5
C143 C145 H14E 109.5
C143 C145 H14F 109.5
H14D C145 H14E 109.5
H14D C145 H14F 109.5
H14E C145 H14F 109.5
C143 C146 H14G 109.5
C143 C146 H14H 109.5
C143 C146 H14I 109.5
H14G C146 H14H 109.5
H14G C146 H14I 109.5
H14H C146 H14I 109.5
C19 C151 C152 109.7(2)
C19 C151 C153 108.9(2)
C152 C151 C153 108.6(2)
C154 C151 C19 112.2(2)
C154 C151 C152 108.6(2)
C154 C151 C153 108.7(2)
C151 C152 H15A 109.5
C151 C152 H15B 109.5
C151 C152 H15C 109.5
H15A C152 H15B 109.5
H15A C152 H15C 109.5
H15B C152 H15C 109.5
C151 C153 H15D 109.5
C151 C153 H15E 109.5
C151 C153 H15F 109.5
H15D C153 H15E 109.5
H15D C153 H15F 109.5
H15E C153 H15F 109.5
C151 C154 H15G 109.5
C151 C154 H15H 109.5
C151 C154 H15I 109.5
H15G C154 H15H 109.5
H15G C154 H15I 109.5
H15H C154 H15I 109.5
C115 O116 H116 109.5
C119 O120 H120 109.5
C114 C113 C68 172.5(14)
C113 C114 C115 174.5(11)
O116 C115 C114 106.5(4)
O116 C115 C117 107.1(4)
O116 C115 C118 107.5(5)
C114 C115 C117 112.7(6)
C114 C115 C118 110.0(5)
C118 C115 C117 112.6(5)
C115 C117 H11A 109.5
C115 C117 H11B 109.5
C115 C117 H11C 109.5
H11A C117 H11B 109.5
H11A C117 H11C 109.5
H11B C117 H11C 109.5
C115 C118 H11D 109.5
C115 C118 H11E 109.5
C115 C118 H11F 109.5
H11D C118 H11E 109.5
H11D C118 H11F 109.5
H11E C118 H11F 109.5
O120 C119 C99 112.8(5)
O120 C119 C121 109.4(5)
O120 C119 C122 104.4(5)
C121 C119 C99 109.3(5)
C121 C119 C122 111.3(5)
C122 C119 C99 109.5(5)
C119 C121 H12J 109.5
C119 C121 H12K 109.5
C119 C121 H12L 109.5
H12J C121 H12K 109.5
H12J C121 H12L 109.5
H12K C121 H12L 109.5
C119 C122 H12M 109.5
C119 C122 H12N 109.5
C119 C122 H12O 109.5
H12M C122 H12N 109.5
H12M C122 H12O 109.5
H12N C122 H12O 109.5
C79 C127 C128 111.0(10)
C79 C127 C129 111.9(11)
C79 C127 C130 114.8(11)
C128 C127 C129 120.0(12)
C130 C127 C128 101.3(10)
C130 C127 C129 96.8(10)
C127 C128 H12P 109.5
C127 C128 H12Q 109.5
C127 C128 H12R 109.5
H12P C128 H12Q 109.5
H12P C128 H12R 109.5
H12Q C128 H12R 109.5
C127 C129 H12S 109.5
C127 C129 H12T 109.5
C127 C129 H12U 109.5
H12S C129 H12T 109.5
H12S C129 H12U 109.5
H12T C129 H12U 109.5
C127 C130 H13J 109.5
C127 C130 H13K 109.5
C127 C130 H13L 109.5
H13J C130 H13K 109.5
H13J C130 H13L 109.5
H13K C130 H13L 109.5
C50 C131 C134 94(2)
C132 C131 C50 108(3)
C132 C131 C133 125(4)
C132 C131 C134 107(3)
C133 C131 C50 109(3)
C133 C131 C134 110(3)
C131 C132 H13M 109.5
C131 C132 H13N 109.5
C131 C132 H13O 109.5
H13M C132 H13N 109.5
H13M C132 H13O 109.5
H13N C132 H13O 109.5
C131 C133 H13P 109.5
C131 C133 H13Q 109.5
C131 C133 H13R 109.5
H13P C133 H13Q 109.5
H13P C133 H13R 109.5
H13Q C133 H13R 109.5
C131 C134 H13S 109.5
C131 C134 H13T 109.5
C131 C134 H13U 109.5
H13S C134 H13T 109.5
H13S C134 H13U 109.5
H13T C134 H13U 109.5
C30 C139 C140 112.5(7)
C30 C139 C141 113.7(8)
C30 C139 C142 110.4(6)
C140 C139 C141 108.2(6)
C140 C139 C142 110.3(8)
C141 C139 C142 101.1(7)
C139 C140 H14J 109.5
C139 C140 H14K 109.5
C139 C140 H14L 109.5
H14J C140 H14K 109.5
H14J C140 H14L 109.5
H14K C140 H14L 109.5
C139 C141 H14M 109.5
C139 C141 H14N 109.5
C139 C141 H14O 109.5
H14M C141 H14N 109.5
H14M C141 H14O 109.5
H14N C141 H14O 109.5
C139 C142 H14P 109.5
C139 C142 H14Q 109.5
C139 C142 H14R 109.5
H14P C142 H14Q 109.5
H14P C142 H14R 109.5
H14Q C142 H14R 109.5
C10 C147 C150 109.0(12)
C10 C147 C250 109.7(13)
C148 C147 C10 110.9(15)
C148 C147 C150 111.0(13)
C148 C147 C250 111.8(15)
C250 C147 C150 104.1(15)
C147 C148 H14S 109.5
C147 C148 H14T 109.5
C147 C148 H14U 109.5
H14S C148 H14T 109.5
H14S C148 H14U 109.5
H14T C148 H14U 109.5
H14V C149 H14W 109.5
H14V C149 H14X 109.5
H14W C149 H14X 109.5
C247 C149 H14V 109.5
C247 C149 H14W 109.5
C247 C149 H14X 109.5
C147 C150 H15J 109.5
C147 C150 H15K 109.5
C147 C150 H15L 109.5
H15J C150 H15K 109.5
H15J C150 H15L 109.5
H15K C150 H15L 109.5
C215 O216 H216 109.5
C219 O220 H220 109.5
C214 C213 C68 164(2)
C213 C214 C215 170(2)
O216 C215 C214 104.7(11)
O216 C215 C217 107.1(9)
O216 C215 C218 110.6(9)
C217 C215 C214 112.8(10)
C217 C215 C218 111.6(11)
C218 C215 C214 109.9(9)
C215 C217 H21A 109.5
C215 C217 H21B 109.5
C215 C217 H21C 109.5
H21A C217 H21B 109.5
H21A C217 H21C 109.5
H21B C217 H21C 109.5
C215 C218 H21D 109.5
C215 C218 H21E 109.5
C215 C218 H21F 109.5
H21D C218 H21E 109.5
H21D C218 H21F 109.5
H21E C218 H21F 109.5
O220 C219 C99 114(2)
O220 C219 C222 93(2)
C221 C219 C99 106(3)
C221 C219 O220 109(3)
C221 C219 C222 143(4)
C222 C219 C99 90.1(18)
C219 C221 H22A 109.5
C219 C221 H22B 109.5
C219 C221 H22C 109.5
H22A C221 H22B 109.5
H22A C221 H22C 109.5
H22B C221 H22C 109.5
C219 C222 H22D 109.5
C219 C222 H22E 109.5
C219 C222 H22F 109.5
H22D C222 H22E 109.5
H22D C222 H22F 109.5
H22E C222 H22F 109.5
C228 C227 C79 115.1(7)
C228 C227 C230 112.3(7)
C229 C227 C79 112.3(7)
C229 C227 C228 99.4(7)
C229 C227 C230 114.5(9)
C230 C227 C79 103.7(6)
C227 C228 H22G 109.5
C227 C228 H22H 109.5
C227 C228 H22I 109.5
H22G C228 H22H 109.5
H22G C228 H22I 109.5
H22H C228 H22I 109.5
C227 C229 H22J 109.5
C227 C229 H22K 109.5
C227 C229 H22L 109.5
H22J C229 H22K 109.5
H22J C229 H22L 109.5
H22K C229 H22L 109.5
C227 C230 H23A 109.5
C227 C230 H23B 109.5
C227 C230 H23C 109.5
H23A C230 H23B 109.5
H23A C230 H23C 109.5
H23B C230 H23C 109.5
C50 C231 C232 108.5(7)
C50 C231 C233 114.2(7)
C50 C231 C234 112.9(5)
C233 C231 C232 106.3(5)
C234 C231 C232 106.6(7)
C234 C231 C233 107.8(7)
C231 C232 H23D 109.5
C231 C232 H23E 109.5
C231 C232 H23F 109.5
H23D C232 H23E 109.5
H23D C232 H23F 109.5
H23E C232 H23F 109.5
C231 C233 H23G 109.5
C231 C233 H23H 109.5
C231 C233 H23I 109.5
H23G C233 H23H 109.5
H23G C233 H23I 109.5
H23H C233 H23I 109.5
C231 C234 H23J 109.5
C231 C234 H23K 109.5
C231 C234 H23L 109.5
H23J C234 H23K 109.5
H23J C234 H23L 109.5
H23K C234 H23L 109.5
C30 C239 C242 98(3)
C240 C239 C30 104(3)
C240 C239 C241 145(4)
C240 C239 C242 99(3)
C241 C239 C30 105(2)
C241 C239 C242 95(3)
C239 C240 H24A 109.5
C239 C240 H24B 109.5
C239 C240 H24C 109.5
H24A C240 H24B 109.5
H24A C240 H24C 109.5
H24B C240 H24C 109.5
C239 C241 H24D 109.5
C239 C241 H24E 109.5
C239 C241 H24F 109.5
H24D C241 H24E 109.5
H24D C241 H24F 109.5
H24E C241 H24F 109.5
C239 C242 H24G 109.5
C239 C242 H24H 109.5
C239 C242 H24I 109.5
H24G C242 H24H 109.5
H24G C242 H24I 109.5
H24H C242 H24I 109.5
C149 C247 C10 112.7(13)
C149 C247 C248 113.7(14)
C149 C247 C249 107.5(15)
C248 C247 C10 107.1(12)
C249 C247 C10 110.8(13)
C249 C247 C248 104.8(13)
C247 C248 H24J 109.5
C247 C248 H24K 109.5
C247 C248 H24L 109.5
H24J C248 H24K 109.5
H24J C248 H24L 109.5
H24K C248 H24L 109.5
C247 C249 H24M 109.5
C247 C249 H24N 109.5
C247 C249 H24O 109.5
H24M C249 H24N 109.5
H24M C249 H24O 109.5
H24N C249 H24O 109.5
C147 C250 H25A 109.5
C147 C250 H25B 109.5
C147 C250 H25C 109.5
H25A C250 H25B 109.5
H25A C250 H25C 109.5
H25B C250 H25C 109.5
C315 O316 H316 109.5
C319 O320 H320 109.5
C314 C313 C68 173(5)
C313 C314 C315 175(4)
O316 C315 C314 107.7(19)
O316 C315 C317 108(2)
O316 C315 C318 115(2)
C314 C315 C318 108(2)
C317 C315 C314 102(2)
C317 C315 C318 115(2)
C315 C317 H31A 109.5
C315 C317 H31B 109.5
C315 C317 H31C 109.5
H31A C317 H31B 109.5
H31A C317 H31C 109.5
H31B C317 H31C 109.5
C315 C318 H31D 109.5
C315 C318 H31E 109.5
C315 C318 H31F 109.5
H31D C318 H31E 109.5
H31D C318 H31F 109.5
H31E C318 H31F 109.5
C99 C319 O320 113.9(10)
C99 C319 C321 113.6(13)
C99 C319 C322 108.6(16)
O320 C319 C321 108.1(13)
O320 C319 C322 113.2(13)
C322 C319 C321 98.4(12)
C319 C321 H32A 109.5
C319 C321 H32B 109.5
C319 C321 H32C 109.5
H32A C321 H32B 109.5
H32A C321 H32C 109.5
H32B C321 H32C 109.5
C319 C322 H32D 109.5
C319 C322 H32E 109.5
C319 C322 H32F 109.5
H32D C322 H32E 109.5
H32D C322 H32F 109.5
H32E C322 H32F 109.5
H15M O157 H15N 109.4
H15O O156 H15P 109.8
H15Q O158 H15R 109.3
H15S O159 H15T 109.4
H15U O155 H15V 109.3

loop_
_geom_bond_atom_site_label_1
_geom_bond_atom_site_label_2
_geom_bond_distance
N3 H3 0.8800
N3 C2 1.375(3)
N3 C4 1.390(3)
N6 H6 0.8800
N6 C5 1.376(4)
N6 C7 1.389(3)
N23 H23 0.8800
N23 C22 1.374(3)
N23 C24 1.385(4)
N26 H26 0.8800
N26 C25 1.382(3)
N26 C27 1.375(3)
N43 H43 0.8800
N43 C42 1.380(3)
N43 C44 1.378(3)
N46 H46 0.8800
N46 C45 1.377(3)
N46 C47 1.375(3)
N63 H63 0.8800
N63 C62 1.377(4)
N63 C64 1.399(4)
N66 H66 0.8800
N66 C65 1.391(4)
N66 C67 1.391(4)
N82 C81 1.354(3)
N82 C83 1.349(3)
N88 C87 1.352(3)
N88 C89 1.352(3)
N94 C93 1.345(3)
N94 C95 1.354(3)
C1 C2 1.408(3)
C1 C20 1.390(4)
C1 C100 1.434(3)
C2 C17 1.399(3)
C4 C5 1.402(4)
C4 C16 1.398(4)
C5 C13 1.415(3)
C7 C8 1.400(4)
C7 C12 1.407(4)
C8 C9 1.396(3)
C8 C101 1.418(4)
C9 H9 0.9500
C9 C10 1.402(4)
C10 C11 1.371(4)
C10 C147 1.50(2)
C10 C247 1.58(2)
C11 H11 0.9500
C11 C12 1.405(3)
C12 C13 1.436(4)
C13 C14 1.399(4)
C14 H14 0.9500
C14 C15 1.366(4)
C15 H15 0.9500
C15 C16 1.423(3)
C16 C17 1.431(4)
C17 C18 1.384(4)
C18 H18 0.9500
C18 C19 1.404(4)
C19 C20 1.401(3)
C19 C151 1.527(4)
C20 H20 0.9500
C21 C22 1.396(4)
C21 C40 1.395(3)
C21 C104 1.432(3)
C22 C37 1.403(3)
C24 C25 1.390(4)
C24 C36 1.411(3)
C25 C33 1.410(4)
C27 C28 1.388(3)
C27 C32 1.415(3)
C28 C29 1.401(3)
C28 C105 1.428(3)
C29 H29 0.9500
C29 C30 1.404(3)
C30 C31 1.381(3)
C30 C139 1.473(11)
C30 C239 1.73(4)
C31 H31 0.9500
C31 C32 1.382(4)
C32 C33 1.438(4)
C33 C34 1.414(3)
C34 H34 0.9500
C34 C35 1.359(4)
C35 H35 0.9500
C35 C36 1.419(4)
C36 C37 1.441(4)
C37 C38 1.395(4)
C38 H38 0.9500
C38 C39 1.394(4)
C39 C40 1.406(3)
C39 C143 1.544(3)
C40 H40 0.9500
C41 C42 1.391(3)
C41 C60 1.390(3)
C41 C108 1.432(4)
C42 C57 1.410(4)
C44 C45 1.384(3)
C44 C56 1.407(3)
C45 C53 1.404(4)
C47 C48 1.404(4)
C47 C52 1.399(4)
C48 C49 1.383(4)
C48 C109 1.438(4)
C49 H49 0.9500
C49 C50 1.410(4)
C50 C51 1.389(4)
C50 C131 1.68(3)
C50 C231 1.504(10)
C51 H51 0.9500
C51 C52 1.401(3)
C52 C53 1.450(3)
C53 C54 1.410(4)
C54 H54 0.9500
C54 C55 1.373(3)
C55 H55 0.9500
C55 C56 1.409(4)
C56 C57 1.453(3)
C57 C58 1.388(3)
C58 H58 0.9500
C58 C59 1.387(4)
C59 C60 1.403(4)
C59 C135 1.541(3)
C60 H60 0.9500
C61 C62 1.389(4)
C61 C80 1.396(4)
C61 C112 1.433(4)
C62 C77 1.414(4)
C64 C65 1.361(4)
C64 C76 1.406(4)
C65 C73 1.406(4)
C67 C68 1.379(4)
C67 C72 1.407(4)
C68 C69 1.403(4)
C68 C113 1.429(7)
C68 C213 1.522(12)
C68 C313 1.520(16)
C69 H69 0.9500
C69 C70 1.396(4)
C70 C71 1.397(4)
C70 C123 1.537(4)
C71 H71 0.9500
C71 C72 1.398(4)
C72 C73 1.447(4)
C73 C74 1.412(4)
C74 H74 0.9500
C74 C75 1.366(4)
C75 H75 0.9500
C75 C76 1.403(4)
C76 C77 1.450(4)
C77 C78 1.391(4)
C78 H78 0.9500
C78 C79 1.373(4)
C79 C80 1.410(4)
C79 C127 1.427(16)
C79 C227 1.659(10)
C80 H80 0.9500
C81 C86 1.398(4)
C81 C102 1.424(4)
C83 C84 1.386(4)
C83 C103 1.437(3)
C84 H84 0.9500
C84 C85 1.392(4)
C85 H85 0.9500
C85 C86 1.361(4)
C86 H86 0.9500
C87 C92 1.392(3)
C87 C107 1.429(4)
C89 C90 1.381(3)
C89 C106 1.448(3)
C90 H90 0.9500
C90 C91 1.394(3)
C91 H91 0.9500
C91 C92 1.371(4)
C92 H92 0.9500
C93 C98 1.381(4)
C93 C110 1.442(4)
C95 C96 1.387(3)
C95 C111 1.439(4)
C96 H96 0.9500
C96 C97 1.374(3)
C97 H97 0.9500
C97 C98 1.373(4)
C98 H98 0.9500
C99 C100 1.188(3)
C99 C119 1.537(8)
C99 C219 1.64(3)
C99 C319 1.284(17)
C101 C102 1.210(4)
C103 C104 1.194(3)
C105 C106 1.196(3)
C107 C108 1.202(4)
C109 C110 1.192(4)
C111 C112 1.198(3)
C123 C124 1.533(5)
C123 C125 1.535(5)
C123 C126 1.520(4)
C124 H12A 0.9800
C124 H12B 0.9800
C124 H12C 0.9800
C125 H12D 0.9800
C125 H12E 0.9800
C125 H12F 0.9800
C126 H12G 0.9800
C126 H12H 0.9800
C126 H12I 0.9800
C135 C136 1.513(4)
C135 C137 1.528(4)
C135 C138 1.549(5)
C136 H13A 0.9800
C136 H13B 0.9800
C136 H13C 0.9800
C137 H13D 0.9800
C137 H13E 0.9800
C137 H13F 0.9800
C138 H13G 0.9800
C138 H13H 0.9800
C138 H13I 0.9800
C143 C144 1.537(5)
C143 C145 1.523(4)
C143 C146 1.551(4)
C144 H14A 0.9800
C144 H14B 0.9800
C144 H14C 0.9800
C145 H14D 0.9800
C145 H14E 0.9800
C145 H14F 0.9800
C146 H14G 0.9800
C146 H14H 0.9800
C146 H14I 0.9800
C151 C152 1.536(4)
C151 C153 1.540(4)
C151 C154 1.516(4)
C152 H15A 0.9800
C152 H15B 0.9800
C152 H15C 0.9800
C153 H15D 0.9800
C153 H15E 0.9800
C153 H15F 0.9800
C154 H15G 0.9800
C154 H15H 0.9800
C154 H15I 0.9800
O116 H116 0.8400
O116 C115 1.471(7)
O120 H120 0.8400
O120 C119 1.433(7)
C113 C114 1.165(7)
C114 C115 1.474(6)
C115 C117 1.527(7)
C115 C118 1.487(8)
C117 H11A 0.9800
C117 H11B 0.9800
C117 H11C 0.9800
C118 H11D 0.9800
C118 H11E 0.9800
C118 H11F 0.9800
C119 C121 1.524(8)
C119 C122 1.530(9)
C121 H12J 0.9800
C121 H12K 0.9800
C121 H12L 0.9800
C122 H12M 0.9800
C122 H12N 0.9800
C122 H12O 0.9800
C127 C128 1.555(18)
C127 C129 1.79(2)
C127 C130 1.542(17)
C128 H12P 0.9800
C128 H12Q 0.9800
C128 H12R 0.9800
C129 H12S 0.9800
C129 H12T 0.9800
C129 H12U 0.9800
C130 H13J 0.9800
C130 H13K 0.9800
C130 H13L 0.9800
C131 C132 1.34(5)
C131 C133 1.39(4)
C131 C134 1.80(5)
C132 H13M 0.9800
C132 H13N 0.9800
C132 H13O 0.9800
C133 H13P 0.9800
C133 H13Q 0.9800
C133 H13R 0.9800
C134 H13S 0.9800
C134 H13T 0.9800
C134 H13U 0.9800
C139 C140 1.489(12)
C139 C141 1.536(11)
C139 C142 1.565(12)
C140 H14J 0.9800
C140 H14K 0.9800
C140 H14L 0.9800
C141 H14M 0.9800
C141 H14N 0.9800
C141 H14O 0.9800
C142 H14P 0.9800
C142 H14Q 0.9800
C142 H14R 0.9800
C147 C148 1.48(2)
C147 C150 1.595(19)
C147 C250 1.57(3)
C148 H14S 0.9800
C148 H14T 0.9800
C148 H14U 0.9800
C149 H14V 0.9800
C149 H14W 0.9800
C149 H14X 0.9800
C149 C247 1.49(2)
C150 H15J 0.9800
C150 H15K 0.9800
C150 H15L 0.9800
O216 H216 0.8400
O216 C215 1.454(15)
O220 H220 0.8400
O220 C219 1.45(4)
C213 C214 1.235(12)
C214 C215 1.506(12)
C215 C217 1.486(15)
C215 C218 1.505(17)
C217 H21A 0.9800
C217 H21B 0.9800
C217 H21C 0.9800
C218 H21D 0.9800
C218 H21E 0.9800
C218 H21F 0.9800
C219 C221 1.45(4)
C219 C222 1.57(5)
C221 H22A 0.9800
C221 H22B 0.9800
C221 H22C 0.9800
C222 H22D 0.9800
C222 H22E 0.9800
C222 H22F 0.9800
C227 C228 1.466(11)
C227 C229 1.313(13)
C227 C230 1.518(12)
C228 H22G 0.9800
C228 H22H 0.9800
C228 H22I 0.9800
C229 H22J 0.9800
C229 H22K 0.9800
C229 H22L 0.9800
C230 H23A 0.9800
C230 H23B 0.9800
C230 H23C 0.9800
C231 C232 1.598(12)
C231 C233 1.525(11)
C231 C234 1.519(11)
C232 H23D 0.9800
C232 H23E 0.9800
C232 H23F 0.9800
C233 H23G 0.9800
C233 H23H 0.9800
C233 H23I 0.9800
C234 H23J 0.9800
C234 H23K 0.9800
C234 H23L 0.9800
C239 C240 1.52(5)
C239 C241 1.54(5)
C239 C242 1.82(6)
C240 H24A 0.9800
C240 H24B 0.9800
C240 H24C 0.9800
C241 H24D 0.9800
C241 H24E 0.9800
C241 H24F 0.9800
C242 H24G 0.9800
C242 H24H 0.9800
C242 H24I 0.9800
C247 C248 1.525(15)
C247 C249 1.52(2)
C248 H24J 0.9800
C248 H24K 0.9800
C248 H24L 0.9800
C249 H24M 0.9800
C249 H24N 0.9800
C249 H24O 0.9800
C250 H25A 0.9800
C250 H25B 0.9800
C250 H25C 0.9800
O316 H316 0.8400
O316 C315 1.34(3)
O320 H320 0.8400
O320 C319 1.458(19)
C313 C314 1.31(3)
C314 C315 1.54(4)
C315 C317 1.53(4)
C315 C318 1.56(4)
C317 H31A 0.9800
C317 H31B 0.9800
C317 H31C 0.9800
C318 H31D 0.9800
C318 H31E 0.9800
C318 H31F 0.9800
C319 C321 1.58(2)
C319 C322 1.57(3)
C321 H32A 0.9800
C321 H32B 0.9800
C321 H32C 0.9800
C322 H32D 0.9800
C322 H32E 0.9800
C322 H32F 0.9800
O157 H15M 0.8487
O157 H15N 0.8507
O156 H15O 0.8482
O156 H15P 0.8488
O158 H15Q 0.8494
O158 H15R 0.8521
O159 H15S 0.8699
O159 H15T 0.8701
O155 H15U 0.8509
O155 H15V 0.8502

loop_
_geom_torsion_atom_site_label_1
_geom_torsion_atom_site_label_2
_geom_torsion_atom_site_label_3
_geom_torsion_atom_site_label_4
_geom_torsion
N3 C2 C17 C16 -0.4(3)
N3 C2 C17 C18 -179.5(2)
N3 C4 C5 N6 4.3(5)
N3 C4 C5 C13 -175.1(3)
N3 C4 C16 C15 175.5(2)
N3 C4 C16 C17 -1.4(3)
N6 C5 C13 C12 1.5(3)
N6 C5 C13 C14 178.5(3)
N6 C7 C8 C9 178.5(3)
N6 C7 C8 C101 0.5(5)
N6 C7 C12 C11 -178.9(2)
N6 C7 C12 C13 -3.1(3)
N23 C22 C37 C36 -1.1(4)
N23 C22 C37 C38 -176.5(3)
N23 C24 C25 N26 -0.2(7)
N23 C24 C25 C33 -179.1(4)
N23 C24 C36 C35 -178.0(4)
N23 C24 C36 C37 2.0(4)
N26 C25 C33 C32 -1.4(4)
N26 C25 C33 C34 179.1(3)
N26 C27 C28 C29 -177.8(3)
N26 C27 C28 C105 4.6(4)
N26 C27 C32 C31 179.0(3)
N26 C27 C32 C33 0.3(3)
N43 C42 C57 C56 0.2(3)
N43 C42 C57 C58 -177.2(2)
N43 C44 C45 N46 3.2(5)
N43 C44 C45 C53 -177.8(3)
N43 C44 C56 C55 -179.9(2)
N43 C44 C56 C57 0.9(3)
N46 C45 C53 C52 -0.1(3)
N46 C45 C53 C54 176.9(3)
N46 C47 C48 C49 179.3(4)
N46 C47 C48 C109 5.3(6)
N46 C47 C52 C51 -180.0(3)
N46 C47 C52 C53 -2.1(4)
N63 C62 C77 C76 -1.4(3)
N63 C62 C77 C78 178.3(3)
N63 C64 C65 N66 2.6(5)
N63 C64 C65 C73 -177.3(3)
N63 C64 C76 C75 176.7(3)
N63 C64 C76 C77 -1.7(3)
N66 C65 C73 C72 -0.1(3)
N66 C65 C73 C74 179.0(2)
N66 C67 C68 C69 -178.5(3)
N66 C67 C68 C113 7.6(10)
N66 C67 C68 C213 -4.2(17)
N66 C67 C68 C313 12(2)
N66 C67 C72 C71 179.7(3)
N66 C67 C72 C73 -0.2(3)
N82 C81 C86 C85 -0.1(4)
N82 C83 C84 C85 -0.8(4)
N88 C87 C92 C91 2.9(4)
N88 C89 C90 C91 2.5(4)
N94 C93 C98 C97 -0.5(4)
N94 C95 C96 C97 0.1(4)
C1 C2 C17 C16 177.1(2)
C1 C2 C17 C18 -2.1(4)
C2 N3 C4 C5 -179.3(3)
C2 N3 C4 C16 1.2(3)
C2 C1 C20 C19 -1.0(4)
C2 C17 C18 C19 -0.2(4)
C4 N3 C2 C1 -177.7(2)
C4 N3 C2 C17 -0.5(3)
C4 C5 C13 C12 -179.0(2)
C4 C5 C13 C14 -2.0(4)
C4 C16 C17 C2 1.1(3)
C4 C16 C17 C18 -179.9(3)
C5 N6 C7 C8 -175.0(3)
C5 N6 C7 C12 4.1(3)
C5 C4 C16 C15 -4.1(4)
C5 C4 C16 C17 179.0(2)
C5 C13 C14 C15 -1.0(4)
C7 N6 C5 C4 177.1(3)
C7 N6 C5 C13 -3.4(3)
C7 C8 C9 C10 0.2(4)
C7 C12 C13 C5 1.0(3)
C7 C12 C13 C14 -175.5(3)
C8 C7 C12 C11 0.2(4)
C8 C7 C12 C13 176.0(2)
C8 C9 C10 C11 0.2(4)
C8 C9 C10 C147 -172.5(8)
C8 C9 C10 C247 -176.4(9)
C9 C10 C11 C12 -0.4(4)
C9 C10 C147 C148 -27.6(14)
C9 C10 C147 C150 95.0(15)
C9 C10 C147 C250 -151.6(10)
C9 C10 C247 C149 -170.4(11)
C9 C10 C247 C248 63.8(16)
C9 C10 C247 C249 -49.9(12)
C10 C11 C12 C7 0.2(4)
C10 C11 C12 C13 -174.3(3)
C11 C10 C147 C148 160.0(9)
C11 C10 C147 C150 -77.5(14)
C11 C10 C147 C250 35.9(16)
C11 C10 C247 C149 13.1(18)
C11 C10 C247 C248 -112.6(11)
C11 C10 C247 C249 133.7(9)
C11 C12 C13 C5 176.0(3)
C11 C12 C13 C14 -0.6(6)
C12 C7 C8 C9 -0.4(4)
C12 C7 C8 C101 -178.4(3)
C12 C13 C14 C15 175.1(3)
C13 C14 C15 C16 1.3(4)
C14 C15 C16 C4 1.2(4)
C14 C15 C16 C17 177.1(3)
C15 C16 C17 C2 -175.3(3)
C15 C16 C17 C18 3.8(5)
C16 C4 C5 N6 -176.2(3)
C16 C4 C5 C13 4.4(4)
C16 C17 C18 C19 -179.2(3)
C17 C18 C19 C20 1.8(4)
C17 C18 C19 C151 -179.0(2)
C18 C19 C20 C1 -1.2(4)
C18 C19 C151 C152 53.7(3)
C18 C19 C151 C153 -65.1(3)
C18 C19 C151 C154 174.5(2)
C20 C1 C2 N3 179.5(2)
C20 C1 C2 C17 2.7(4)
C20 C19 C151 C152 -127.2(3)
C20 C19 C151 C153 114.1(3)
C20 C19 C151 C154 -6.4(4)
C21 C22 C37 C36 179.9(3)
C21 C22 C37 C38 4.5(6)
C22 N23 C24 C25 175.0(4)
C22 N23 C24 C36 -2.7(4)
C22 C21 C40 C39 2.8(5)
C22 C37 C38 C39 -0.2(5)
C24 N23 C22 C21 -178.7(4)
C24 N23 C22 C37 2.3(4)
C24 C25 C33 C32 177.8(3)
C24 C25 C33 C34 -1.7(6)
C24 C36 C37 C22 -0.6(4)
C24 C36 C37 C38 174.0(4)
C25 N26 C27 C28 -179.2(3)
C25 N26 C27 C32 -1.2(3)
C25 C24 C36 C35 3.9(6)
C25 C24 C36 C37 -176.1(4)
C25 C33 C34 C35 2.7(6)
C27 N26 C25 C24 -177.4(4)
C27 N26 C25 C33 1.6(4)
C27 C28 C29 C30 -3.0(4)
C27 C32 C33 C25 0.7(4)
C27 C32 C33 C34 -180.0(4)
C28 C27 C32 C31 -2.7(4)
C28 C27 C32 C33 178.5(3)
C28 C29 C30 C31 -0.3(4)
C28 C29 C30 C139 178.7(5)
C28 C29 C30 C239 -177(2)
C29 C30 C31 C32 2.1(4)
C29 C30 C139 C140 110.7(6)
C29 C30 C139 C141 -12.8(10)
C29 C30 C139 C142 -125.7(5)
C29 C30 C239 C240 -19(4)
C29 C30 C239 C241 -180(2)
C29 C30 C239 C242 83(2)
C30 C31 C32 C27 -0.7(4)
C30 C31 C32 C33 177.6(3)
C31 C30 C139 C140 -70.3(8)
C31 C30 C139 C141 166.2(5)
C31 C30 C139 C142 53.4(8)
C31 C30 C239 C240 164(2)
C31 C30 C239 C241 4(4)
C31 C30 C239 C242 -94(2)
C31 C32 C33 C25 -177.8(3)
C31 C32 C33 C34 1.6(7)
C32 C27 C28 C29 4.4(4)
C32 C27 C28 C105 -173.2(2)
C32 C33 C34 C35 -176.6(4)
C33 C34 C35 C36 -0.3(6)
C34 C35 C36 C24 -3.0(6)
C34 C35 C36 C37 177.0(4)
C35 C36 C37 C22 179.4(4)
C35 C36 C37 C38 -6.0(8)
C36 C24 C25 N26 177.4(4)
C36 C24 C25 C33 -1.6(6)
C36 C37 C38 C39 -174.2(4)
C37 C38 C39 C40 -2.6(5)
C37 C38 C39 C143 172.8(3)
C38 C39 C40 C21 1.3(5)
C38 C39 C143 C144 -91.5(4)
C38 C39 C143 C145 147.2(3)
C38 C39 C143 C146 25.8(4)
C40 C21 C22 N23 175.5(3)
C40 C21 C22 C37 -5.7(5)
C40 C39 C143 C144 83.8(4)
C40 C39 C143 C145 -37.5(4)
C40 C39 C143 C146 -158.9(3)
C41 C42 C57 C56 179.4(2)
C41 C42 C57 C58 2.0(4)
C42 N43 C44 C45 179.4(3)
C42 N43 C44 C56 -0.8(3)
C42 C41 C60 C59 -0.3(4)
C42 C57 C58 C59 -0.2(4)
C44 N43 C42 C41 -178.8(3)
C44 N43 C42 C57 0.3(3)
C44 C45 C53 C52 -179.2(3)
C44 C45 C53 C54 -2.3(4)
C44 C56 C57 C42 -0.7(3)
C44 C56 C57 C58 176.1(3)
C45 N46 C47 C48 -174.9(4)
C45 N46 C47 C52 2.0(4)
C45 C44 C56 C55 0.0(4)
C45 C44 C56 C57 -179.3(2)
C45 C53 C54 C55 -0.2(4)
C47 N46 C45 C44 177.9(3)
C47 N46 C45 C53 -1.2(4)
C47 C48 C49 C50 -1.5(6)
C47 C48 C109 C110 21(2)
C47 C52 C53 C45 1.3(3)
C47 C52 C53 C54 -175.0(3)
C48 C47 C52 C51 -2.9(5)
C48 C47 C52 C53 175.0(3)
C48 C49 C50 C51 0.6(6)
C48 C49 C50 C131 175(2)
C48 C49 C50 C231 -178.1(5)
C49 C48 C109 C110 -152.2(19)
C49 C50 C51 C52 -0.7(5)
C49 C50 C131 C132 -8(4)
C49 C50 C131 C133 -146(2)
C49 C50 C131 C134 101(2)
C49 C50 C231 C232 -67.5(6)
C49 C50 C231 C233 174.1(5)
C49 C50 C231 C234 50.4(9)
C50 C51 C52 C47 1.8(5)
C50 C51 C52 C53 -175.4(3)
C51 C50 C131 C132 166(3)
C51 C50 C131 C133 29(4)
C51 C50 C131 C134 -84(2)
C51 C50 C231 C232 113.8(6)
C51 C50 C231 C233 -4.6(9)
C51 C50 C231 C234 -128.3(6)
C51 C52 C53 C45 178.7(4)
C51 C52 C53 C54 2.4(6)
C52 C47 C48 C49 2.7(6)
C52 C47 C48 C109 -171.2(3)
C52 C53 C54 C55 175.7(3)
C53 C54 C55 C56 2.5(4)
C54 C55 C56 C44 -2.4(4)
C54 C55 C56 C57 176.5(3)
C55 C56 C57 C42 -179.7(3)
C55 C56 C57 C58 -3.0(6)
C56 C44 C45 N46 -176.6(3)
C56 C44 C45 C53 2.4(4)
C56 C57 C58 C59 -176.7(3)
C57 C58 C59 C60 -1.6(4)
C57 C58 C59 C135 179.4(3)
C58 C59 C60 C41 1.9(4)
C58 C59 C135 C136 -13.5(4)
C58 C59 C135 C137 -134.1(3)
C58 C59 C135 C138 106.2(3)
C60 C41 C42 N43 177.3(2)
C60 C41 C42 C57 -1.7(4)
C60 C59 C135 C136 167.6(3)
C60 C59 C135 C137 47.0(4)
C60 C59 C135 C138 -72.8(3)
C61 C62 C77 C76 178.4(3)
C61 C62 C77 C78 -1.9(4)
C62 N63 C64 C65 -178.1(3)
C62 N63 C64 C76 0.8(3)
C62 C61 C80 C79 -0.5(5)
C62 C77 C78 C79 0.7(5)
C64 N63 C62 C61 -179.4(3)
C64 N63 C62 C77 0.3(3)
C64 C65 C73 C72 179.9(3)
C64 C65 C73 C74 -1.0(4)
C64 C76 C77 C62 1.8(3)
C64 C76 C77 C78 -177.8(3)
C65 N66 C67 C68 -178.0(3)
C65 N66 C67 C72 0.1(3)
C65 C64 C76 C75 -4.2(4)
C65 C64 C76 C77 177.5(3)
C65 C73 C74 C75 -1.3(4)
C67 N66 C65 C64 -180.0(3)
C67 N66 C65 C73 0.0(3)
C67 C68 C69 C70 -2.3(4)
C67 C68 C213 C214 30(14)
C67 C72 C73 C65 0.2(3)
C67 C72 C73 C74 -178.8(3)
C68 C67 C72 C71 -2.1(4)
C68 C67 C72 C73 178.1(3)
C68 C69 C70 C71 -0.5(4)
C68 C69 C70 C123 -179.2(3)
C69 C68 C213 C214 -155(12)
C69 C70 C71 C72 2.2(4)
C69 C70 C123 C124 108.8(3)
C69 C70 C123 C125 -10.7(4)
C69 C70 C123 C126 -132.4(3)
C70 C71 C72 C67 -1.0(4)
C70 C71 C72 C73 178.8(3)
C71 C70 C123 C124 -69.8(4)
C71 C70 C123 C125 170.6(3)
C71 C70 C123 C126 48.9(4)
C71 C72 C73 C65 -179.6(3)
C71 C72 C73 C74 1.5(6)
C72 C67 C68 C69 3.7(4)
C72 C67 C68 C113 -170.2(9)
C72 C67 C68 C213 178.0(17)
C72 C67 C68 C313 -166(2)
C72 C73 C74 C75 177.5(3)
C73 C74 C75 C76 0.8(4)
C74 C75 C76 C64 1.9(4)
C74 C75 C76 C77 179.7(3)
C75 C76 C77 C62 -176.2(3)
C75 C76 C77 C78 4.2(6)
C76 C64 C65 N66 -176.3(3)
C76 C64 C65 C73 3.8(4)
C76 C77 C78 C79 -179.8(3)
C77 C78 C79 C80 0.6(5)
C77 C78 C79 C127 -161.9(8)
C77 C78 C79 C227 172.7(5)
C78 C79 C80 C61 -0.7(5)
C78 C79 C127 C128 -23.7(14)
C78 C79 C127 C129 -160.7(8)
C78 C79 C127 C130 90.3(11)
C78 C79 C227 C228 -47.6(9)
C78 C79 C227 C229 -160.4(7)
C78 C79 C227 C230 75.5(7)
C80 C61 C62 N63 -178.5(3)
C80 C61 C62 C77 1.8(4)
C80 C79 C127 C128 173.9(8)
C80 C79 C127 C129 37.0(13)
C80 C79 C127 C130 -72.0(12)
C80 C79 C227 C228 124.1(7)
C80 C79 C227 C229 11.4(10)
C80 C79 C227 C230 -112.8(6)
C81 N82 C83 C84 0.6(4)
C81 N82 C83 C103 -179.3(2)
C83 N82 C81 C86 -0.1(4)
C83 N82 C81 C102 -179.8(2)
C83 C84 C85 C86 0.6(4)
C84 C85 C86 C81 -0.1(4)
C87 N88 C89 C90 -0.2(4)
C87 N88 C89 C106 179.8(2)
C89 N88 C87 C92 -2.6(4)
C89 N88 C87 C107 174.9(2)
C89 C90 C91 C92 -2.1(4)
C90 C91 C92 C87 -0.5(4)
C93 N94 C95 C96 0.4(4)
C93 N94 C95 C111 -179.2(2)
C95 N94 C93 C98 -0.2(4)
C95 N94 C93 C110 179.7(3)
C95 C96 C97 C98 -0.9(4)
C96 C97 C98 C93 1.0(4)
C100 C1 C2 N3 3.6(4)
C100 C1 C2 C17 -173.3(2)
C100 C1 C20 C19 174.9(2)
C100 C99 C119 O120 -20.3(16)
C100 C99 C119 C121 -142.3(12)
C100 C99 C119 C122 95.5(14)
C100 C99 C319 O320 15(4)
C100 C99 C319 C321 -110(2)
C100 C99 C319 C322 142(2)
C101 C8 C9 C10 178.3(3)
C102 C81 C86 C85 179.6(3)
C103 C83 C84 C85 179.1(3)
C104 C21 C22 N23 -1.2(6)
C104 C21 C22 C37 177.6(3)
C104 C21 C40 C39 179.3(3)
C105 C28 C29 C30 174.6(2)
C106 C89 C90 C91 -177.5(2)
C107 C87 C92 C91 -174.4(3)
C108 C41 C42 N43 -0.5(4)
C108 C41 C42 C57 -179.5(2)
C108 C41 C60 C59 177.3(3)
C109 C48 C49 C50 171.8(4)
C110 C93 C98 C97 179.6(3)
C111 C95 C96 C97 179.7(2)
C112 C61 C62 N63 4.1(5)
C112 C61 C62 C77 -175.6(3)
C112 C61 C80 C79 176.7(3)
C123 C70 C71 C72 -179.0(3)
C135 C59 C60 C41 -179.1(3)
C143 C39 C40 C21 -174.1(3)
C151 C19 C20 C1 179.7(2)
C113 C68 C69 C70 170.8(10)
C127 C79 C80 C61 161.9(8)
C131 C50 C51 C52 -175.5(19)
C139 C30 C31 C32 -176.9(5)
C147 C10 C11 C12 172.3(7)
C213 C68 C69 C70 -177.4(15)
C227 C79 C80 C61 -172.5(5)
C231 C50 C51 C52 178.0(5)
C239 C30 C31 C32 179(2)
C247 C10 C11 C12 176.1(9)
C313 C68 C69 C70 158(4)
